data_1555361
loop_
_publ_author_name
'Maeda, Kazuki'
'Terada, Takuma'
'Iwamoto, Takahiro'
'Kurahashi, Takuya'
'Matsubara, Seijiro'

_publ_section_title
;
 Ruthenium-Porphyrin-Catalyzed [4 + 2] Cycloaddition of \a,\b-Unsaturated
 Imines and Aldehydes.
;
_journal_issue 21
_journal_name_full 'Organic letters'
_journal_page_first 5284
_journal_page_last 5287
_journal_paper_doi 10.1021/acs.orglett.5b02654
_journal_volume 17
_journal_year 2015
_chemical_formula_moiety 'C52 H44 Cl2 N4 Ru, 2(C4 H8 O2) '
_chemical_formula_sum 'C60 H60 Cl2 N4 O4 Ru'
_chemical_formula_weight 1073.13
_space_group_IT_number 2
_space_group_name_Hall '-P 1'
_space_group_name_H-M_alt 'P -1'
_symmetry_cell_setting triclinic
_symmetry_Int_Tables_number 2
_symmetry_space_group_name_Hall '-P 1'
_symmetry_space_group_name_H-M 'P -1'
_atom_sites_solution_hydrogens geom
_atom_sites_solution_primary direct
_atom_sites_solution_secondary difmap
_cell_angle_alpha 75.323(7)
_cell_angle_beta 86.447(7)
_cell_angle_gamma 89.594(6)
_cell_formula_units_Z 2
_cell_length_a 12.0889(8)
_cell_length_b 12.4331(8)
_cell_length_c 18.0531(12)
_cell_measurement_reflns_used 24378
_cell_measurement_temperature 293
_cell_measurement_theta_max 27.50
_cell_measurement_theta_min 3.10
_cell_volume 2619.7(3)
_computing_cell_refinement 'CrystalClear-SM Auto 2.0 r15'
_computing_data_collection 'CrystalClear-SM Auto 2.0 r15 (Rigaku, 2011)'
_computing_data_reduction 'CrystalClear-SM Auto 2.0 r15'
_computing_molecular_graphics 'CrystalStructure 4.1'
_computing_publication_material 'CrystalStructure 4.1 (Rigaku, 2013)'
_computing_structure_refinement 'SHELXL97 (Sheldrick, 2008)'
_computing_structure_solution 'SHELXS97 (Sheldrick, 2008)'
_diffrn_ambient_temperature 293
_diffrn_detector_area_resol_mean 6.827
_diffrn_measured_fraction_theta_full 0.993
_diffrn_measured_fraction_theta_max 0.993
_diffrn_measurement_device_type 'Rigaku XtaLAB mini'
_diffrn_measurement_method \w
_diffrn_radiation_type 'Mo K\a'
_diffrn_radiation_wavelength 0.71075
_diffrn_reflns_av_R_equivalents 0.0261
_diffrn_reflns_limit_h_max 15
_diffrn_reflns_limit_h_min -15
_diffrn_reflns_limit_k_max 16
_diffrn_reflns_limit_k_min -16
_diffrn_reflns_limit_l_max 23
_diffrn_reflns_limit_l_min -23
_diffrn_reflns_number 26244
_diffrn_reflns_theta_full 27.48
_diffrn_reflns_theta_max 27.48
_diffrn_reflns_theta_min 3.10
_diffrn_standards_number 0
_exptl_absorpt_coefficient_mu 0.453
_exptl_absorpt_correction_T_max 0.901
_exptl_absorpt_correction_T_min 0.701
_exptl_absorpt_correction_type multi-scan
_exptl_absorpt_process_details 'REQAB (Rigaku, 1998)'
_exptl_crystal_colour red
_exptl_crystal_density_diffrn 1.360
_exptl_crystal_density_method 'not measured'
_exptl_crystal_description prism
_exptl_crystal_F_000 1116.00
_exptl_crystal_size_max 0.910
_exptl_crystal_size_mid 0.410
_exptl_crystal_size_min 0.230
_refine_diff_density_max 1.14
_refine_diff_density_min -0.74
_refine_ls_extinction_method none
_refine_ls_goodness_of_fit_ref 1.037
_refine_ls_hydrogen_treatment constr
_refine_ls_number_parameters 650
_refine_ls_number_reflns 11931
_refine_ls_number_restraints 0
_refine_ls_R_factor_gt 0.0407
_refine_ls_shift/su_max 0.003
_refine_ls_structure_factor_coef Fsqd
_refine_ls_weighting_details 'w = 1/[\s^2^(Fo^2^)+(0.0533P)^2^+2.8302P] where P=(Fo^2^+2Fc^2^)/3'
_refine_ls_weighting_scheme calc
_refine_ls_wR_factor_ref 0.1120
_reflns_number_gt 10549
_reflns_number_total 11931
_reflns_threshold_expression F^2^>2.0\s(F^2^)
_cod_data_source_file ol5b02654_si_005.cif
_cod_data_source_block 2013_09_10_1
_cod_database_code 1555361

loop_
_symmetry_equiv_pos_site_id
_symmetry_equiv_pos_as_xyz
1 +X,+Y,+Z
2 -X,-Y,-Z

loop_
_atom_site_label
_atom_site_type_symbol
_atom_site_fract_x
_atom_site_fract_y
_atom_site_fract_z
_atom_site_U_iso_or_equiv
_atom_site_adp_type
_atom_site_occupancy
_atom_site_site_symmetry_multiplicity
_atom_site_site_symmetry_order
_atom_site_calc_flag
_atom_site_refinement_flags
Ru1 Ru 0.0 0.0 0.0 0.02251(7) Uani 1 1 2 d .
Ru2 Ru 0.0 0.5 0.5 0.02338(7) Uani 1 1 2 d .
Cl1 Cl 0.16597(5) -0.09427(5) 0.01257(4) 0.03766(14) Uani 1 2 0 d .
Cl2 Cl -0.02709(5) 0.68658(5) 0.44521(4) 0.03685(14) Uani 1 2 0 d .
O1 O 0.5175(3) 0.9216(3) 0.16873(17) 0.0792(8) Uani 1 2 0 d .
O2 O 0.4680(3) 1.1304(3) 0.0771(2) 0.1072(12) Uani 1 2 0 d .
O3 O 0.5722(3) 0.7274(2) 0.42070(17) 0.0750(8) Uani 1 2 0 d .
O4 O 0.6721(3) 0.9378(3) 0.3803(2) 0.0964(11) Uani 1 2 0 d .
N1 N -0.05762(16) -0.09779(15) 0.10372(10) 0.0259(4) Uani 1 2 0 d .
N2 N 0.05891(16) 0.11146(15) 0.05307(10) 0.0257(4) Uani 1 2 0 d .
N3 N -0.16332(15) 0.47794(17) 0.53718(11) 0.0264(4) Uani 1 2 0 d .
N4 N -0.03429(15) 0.46204(17) 0.40081(10) 0.0261(4) Uani 1 2 0 d .
C1 C 0.11218(19) 0.21088(18) 0.01773(13) 0.0261(4) Uani 1 2 0 d .
C2 C 0.1379(2) 0.26652(19) 0.07504(13) 0.0291(5) Uani 1 2 0 d .
C3 C 0.0989(2) 0.20183(19) 0.14387(13) 0.0300(5) Uani 1 2 0 d .
C4 C 0.0492(2) 0.10481(19) 0.13046(12) 0.0262(4) Uani 1 2 0 d .
C5 C -0.0015(2) 0.01882(19) 0.18720(12) 0.0273(4) Uani 1 2 0 d .
C6 C -0.0494(2) -0.07593(19) 0.17451(12) 0.0287(5) Uani 1 2 0 d .
C7 C -0.0967(2) -0.1672(2) 0.23325(13) 0.0353(5) Uani 1 2 0 d .
C8 C -0.1316(2) -0.2440(2) 0.19817(14) 0.0354(5) Uani 1 2 0 d .
C9 C -0.1089(2) -0.20037(18) 0.11697(13) 0.0281(5) Uani 1 2 0 d .
C10 C -0.13473(19) -0.25376(18) 0.06105(13) 0.0269(4) Uani 1 2 0 d .
C11 C -0.1843(2) -0.36924(19) 0.08554(12) 0.0275(5) Uani 1 2 0 d .
C12 C -0.3000(2) -0.3847(2) 0.09621(15) 0.0365(5) Uani 1 2 0 d .
C13 C -0.3415(2) -0.4932(2) 0.11297(17) 0.0444(7) Uani 1 2 0 d .
C14 C -0.2714(3) -0.5828(2) 0.11925(17) 0.0444(7) Uani 1 2 0 d .
C15 C -0.1582(3) -0.5663(2) 0.10996(15) 0.0382(6) Uani 1 2 0 d .
C16 C -0.1130(2) -0.4596(2) 0.09290(13) 0.0305(5) Uani 1 2 0 d .
C17 C -0.3774(3) -0.2884(3) 0.0904(2) 0.0561(8) Uani 1 2 0 d .
C18 C 0.0108(2) -0.4420(2) 0.08221(16) 0.0397(6) Uani 1 2 0 d .
C19 C -0.0087(2) 0.03487(19) 0.26718(12) 0.0287(5) Uani 1 2 0 d .
C20 C 0.0762(2) -0.0027(2) 0.31675(14) 0.0356(5) Uani 1 2 0 d .
C21 C 0.0713(3) 0.0244(2) 0.38702(15) 0.0424(6) Uani 1 2 0 d .
C22 C -0.0150(3) 0.0852(2) 0.40855(15) 0.0448(7) Uani 1 2 0 d .
C23 C -0.0996(3) 0.1183(2) 0.36044(15) 0.0427(6) Uani 1 2 0 d .
C24 C -0.0986(2) 0.0938(2) 0.28955(14) 0.0332(5) Uani 1 2 0 d .
C25 C 0.1714(3) -0.0698(3) 0.29553(18) 0.0552(8) Uani 1 2 0 d .
C26 C -0.1925(3) 0.1312(3) 0.23839(17) 0.0472(7) Uani 1 2 0 d .
C27 C -0.21006(18) 0.4887(2) 0.60641(13) 0.0277(5) Uani 1 2 0 d .
C28 C -0.32622(19) 0.4623(2) 0.61124(14) 0.0318(5) Uani 1 2 0 d .
C29 C -0.34853(19) 0.4336(2) 0.54627(14) 0.0313(5) Uani 1 2 0 d .
C30 C -0.24654(18) 0.4424(2) 0.49975(13) 0.0269(4) Uani 1 2 0 d .
C31 C -0.23419(18) 0.4159(2) 0.42917(13) 0.0266(4) Uani 1 2 0 d .
C32 C -0.13557(19) 0.4285(2) 0.38285(13) 0.0273(4) Uani 1 2 0 d .
C33 C -0.12370(19) 0.4061(2) 0.30844(13) 0.0313(5) Uani 1 2 0 d .
C34 C -0.01690(19) 0.4270(2) 0.28236(13) 0.0312(5) Uani 1 2 0 d .
C35 C 0.04014(19) 0.4603(2) 0.34006(13) 0.0278(5) Uani 1 2 0 d .
C36 C 0.15379(18) 0.4835(2) 0.33560(13) 0.0273(4) Uani 1 2 0 d .
C37 C 0.21892(18) 0.4778(2) 0.26275(13) 0.0310(5) Uani 1 2 0 d .
C38 C 0.2540(2) 0.3750(3) 0.25287(15) 0.0371(6) Uani 1 2 0 d .
C39 C 0.3118(2) 0.3722(3) 0.18361(18) 0.0488(8) Uani 1 2 0 d .
C40 C 0.3328(2) 0.4679(4) 0.12653(18) 0.0573(10) Uani 1 2 0 d .
C41 C 0.2980(3) 0.5683(3) 0.13725(16) 0.0524(8) Uani 1 2 0 d .
C42 C 0.2400(2) 0.5759(3) 0.20510(15) 0.0405(6) Uani 1 2 0 d .
C43 C 0.2296(3) 0.2700(3) 0.31407(19) 0.0484(7) Uani 1 2 0 d .
C44 C 0.2008(3) 0.6867(3) 0.21529(19) 0.0563(8) Uani 1 2 0 d .
C45 C -0.32876(18) 0.3613(2) 0.40240(13) 0.0280(5) Uani 1 2 0 d .
C46 C -0.3489(2) 0.2479(2) 0.43514(14) 0.0327(5) Uani 1 2 0 d .
C47 C -0.4268(2) 0.1930(3) 0.40395(18) 0.0428(6) Uani 1 2 0 d .
C48 C -0.4838(2) 0.2494(3) 0.34198(18) 0.0479(7) Uani 1 2 0 d .
C49 C -0.4671(2) 0.3620(3) 0.31178(16) 0.0417(6) Uani 1 2 0 d .
C50 C -0.3895(2) 0.4203(2) 0.34175(14) 0.0334(5) Uani 1 2 0 d .
C51 C -0.2887(2) 0.1836(2) 0.50306(16) 0.0419(6) Uani 1 2 0 d .
C52 C -0.3726(2) 0.5424(3) 0.30791(17) 0.0445(6) Uani 1 2 0 d .
C53 C 0.5677(4) 1.1106(4) 0.1140(3) 0.0879(14) Uani 1 2 0 d .
C54 C 0.6000(3) 0.9932(4) 0.1252(3) 0.0763(11) Uani 1 2 0 d .
C55 C 0.4183(4) 0.9405(4) 0.1288(3) 0.0833(13) Uani 1 2 0 d .
C56 C 0.3823(4) 1.0581(4) 0.1184(4) 0.1004(18) Uani 1 2 0 d .
C57 C 0.5546(4) 0.8051(3) 0.3521(2) 0.0708(10) Uani 1 2 0 d .
C58 C 0.5684(4) 0.9212(3) 0.3586(3) 0.0790(12) Uani 1 2 0 d .
C59 C 0.6966(4) 0.8599(3) 0.4510(3) 0.0806(12) Uani 1 2 0 d .
C60 C 0.6793(3) 0.7424(3) 0.4423(4) 0.0904(17) Uani 1 2 0 d .
H2 H 0.17459 0.33445 0.06662 0.0350 Uiso 1 2 0 calc R
H3 H 0.10366 0.21762 0.19125 0.0360 Uiso 1 2 0 calc R
H7 H -0.10221 -0.17259 0.28568 0.0423 Uiso 1 2 0 calc R
H8 H -0.1644 -0.31236 0.22223 0.0424 Uiso 1 2 0 calc R
H13 H -0.41764 -0.50541 0.12003 0.0532 Uiso 1 2 0 calc R
H14 H -0.30061 -0.65448 0.12977 0.0533 Uiso 1 2 0 calc R
H15 H -0.11155 -0.62718 0.11515 0.0458 Uiso 1 2 0 calc R
H17A H -0.41971 -0.29668 0.13836 0.0674 Uiso 1 2 0 calc R
H17B H -0.42674 -0.28672 0.05046 0.0674 Uiso 1 2 0 calc R
H17C H -0.33539 -0.22037 0.07876 0.0674 Uiso 1 2 0 calc R
H18A H 0.04676 -0.51271 0.08967 0.0476 Uiso 1 2 0 calc R
H18B H 0.0346 -0.4045 0.11891 0.0476 Uiso 1 2 0 calc R
H18C H 0.0298 -0.39769 0.03126 0.0476 Uiso 1 2 0 calc R
H21 H 0.1275 0.00098 0.42022 0.0508 Uiso 1 2 0 calc R
H22 H -0.01606 0.10368 0.45537 0.0537 Uiso 1 2 0 calc R
H23 H -0.1585 0.15788 0.37568 0.0513 Uiso 1 2 0 calc R
H25A H 0.15644 -0.14746 0.3175 0.0663 Uiso 1 2 0 calc R
H25B H 0.23802 -0.0489 0.31483 0.0663 Uiso 1 2 0 calc R
H25C H 0.18044 -0.05589 0.24071 0.0663 Uiso 1 2 0 calc R
H26A H -0.24003 0.17944 0.25964 0.0566 Uiso 1 2 0 calc R
H26B H -0.23414 0.06754 0.23463 0.0566 Uiso 1 2 0 calc R
H26C H -0.16324 0.1705 0.18826 0.0566 Uiso 1 2 0 calc R
H28 H -0.3769 0.46465 0.65172 0.0381 Uiso 1 2 0 calc R
H29 H -0.41718 0.41217 0.53397 0.0376 Uiso 1 2 0 calc R
H33 H -0.17928 0.38186 0.283 0.0375 Uiso 1 2 0 calc R
H34 H 0.01408 0.42068 0.2352 0.0374 Uiso 1 2 0 calc R
H39 H 0.33644 0.30449 0.17614 0.0586 Uiso 1 2 0 calc R
H40 H 0.37061 0.4645 0.08073 0.0687 Uiso 1 2 0 calc R
H41 H 0.31331 0.63264 0.09858 0.0629 Uiso 1 2 0 calc R
H43A H 0.15098 0.26191 0.32521 0.0580 Uiso 1 2 0 calc R
H43B H 0.26493 0.27328 0.35965 0.0580 Uiso 1 2 0 calc R
H43C H 0.25731 0.20761 0.29656 0.0580 Uiso 1 2 0 calc R
H44A H 0.20513 0.74041 0.16648 0.0676 Uiso 1 2 0 calc R
H44B H 0.24689 0.71053 0.24969 0.0676 Uiso 1 2 0 calc R
H44C H 0.12549 0.67985 0.2362 0.0676 Uiso 1 2 0 calc R
H47 H -0.44064 0.1176 0.42504 0.0513 Uiso 1 2 0 calc R
H48 H -0.53367 0.21126 0.32051 0.0575 Uiso 1 2 0 calc R
H49 H -0.50763 0.39972 0.27116 0.0500 Uiso 1 2 0 calc R
H51A H -0.29331 0.10551 0.50604 0.0503 Uiso 1 2 0 calc R
H51B H -0.32216 0.19769 0.54926 0.0503 Uiso 1 2 0 calc R
H51C H -0.21232 0.20655 0.49707 0.0503 Uiso 1 2 0 calc R
H52A H -0.30532 0.55472 0.27566 0.0534 Uiso 1 2 0 calc R
H52B H -0.36755 0.57913 0.34838 0.0534 Uiso 1 2 0 calc R
H52C H -0.43402 0.57153 0.27799 0.0534 Uiso 1 2 0 calc R
H53A H 0.55877 1.12828 0.16338 0.1055 Uiso 1 2 0 calc R
H53B H 0.62566 1.15836 0.08335 0.1055 Uiso 1 2 0 calc R
H54A H 0.61276 0.97684 0.0756 0.0916 Uiso 1 2 0 calc R
H54B H 0.66867 0.98079 0.15106 0.0916 Uiso 1 2 0 calc R
H55A H 0.36022 0.89087 0.15761 0.1000 Uiso 1 2 0 calc R
H55B H 0.43079 0.92459 0.07909 0.1000 Uiso 1 2 0 calc R
H56A H 0.31546 1.07041 0.0905 0.1205 Uiso 1 2 0 calc R
H56B H 0.3662 1.07321 0.16809 0.1205 Uiso 1 2 0 calc R
H57A H 0.48035 0.79531 0.33725 0.0849 Uiso 1 2 0 calc R
H57B H 0.60668 0.79222 0.31219 0.0849 Uiso 1 2 0 calc R
H58A H 0.55659 0.97269 0.30959 0.0948 Uiso 1 2 0 calc R
H58B H 0.51322 0.93585 0.39613 0.0948 Uiso 1 2 0 calc R
H59A H 0.64814 0.87235 0.49287 0.0968 Uiso 1 2 0 calc R
H59B H 0.77268 0.86972 0.46248 0.0968 Uiso 1 2 0 calc R
H60A H 0.73319 0.72834 0.40386 0.1085 Uiso 1 2 0 calc R
H60B H 0.6914 0.68923 0.49057 0.1085 Uiso 1 2 0 calc R

loop_
_atom_site_aniso_label
_atom_site_aniso_U_11
_atom_site_aniso_U_22
_atom_site_aniso_U_33
_atom_site_aniso_U_12
_atom_site_aniso_U_13
_atom_site_aniso_U_23
Ru1 0.03022(13) 0.02188(12) 0.01485(11) -0.00736(9) 0.00038(9) -0.00381(9)
Ru2 0.01878(12) 0.03412(14) 0.01872(12) -0.00729(9) 0.00019(8) -0.00954(10)
Cl1 0.0353(3) 0.0397(3) 0.0362(3) 0.0010(3) -0.0010(2) -0.0066(3)
Cl2 0.0361(3) 0.0373(3) 0.0356(3) -0.0039(3) -0.0023(2) -0.0064(2)
O1 0.093(2) 0.0700(18) 0.0682(18) 0.0050(16) -0.0015(15) -0.0071(14)
O2 0.107(3) 0.077(2) 0.116(3) 0.0020(19) -0.030(2) 0.019(2)
O3 0.0842(19) 0.0649(16) 0.0720(18) -0.0196(14) -0.0044(14) -0.0098(14)
O4 0.092(2) 0.0550(17) 0.132(3) -0.0173(16) -0.005(2) -0.0044(18)
N1 0.0347(10) 0.0241(9) 0.0179(9) -0.0079(8) 0.0014(7) -0.0043(7)
N2 0.0344(10) 0.0238(9) 0.0182(9) -0.0083(8) -0.0004(7) -0.0038(7)
N3 0.0199(9) 0.0378(10) 0.0234(9) -0.0073(8) 0.0003(7) -0.0115(8)
N4 0.0208(9) 0.0377(10) 0.0214(9) -0.0074(8) -0.0004(7) -0.0107(8)
C1 0.0309(11) 0.0241(10) 0.0234(11) -0.0072(9) -0.0013(8) -0.0061(8)
C2 0.0368(12) 0.0266(11) 0.0248(11) -0.0087(9) -0.0034(9) -0.0074(9)
C3 0.0399(13) 0.0293(11) 0.0223(11) -0.0062(10) -0.0035(9) -0.0085(9)
C4 0.0344(12) 0.0268(11) 0.0186(10) -0.0038(9) -0.0023(8) -0.0076(8)
C5 0.0368(12) 0.0273(11) 0.0178(10) -0.0032(9) -0.0010(9) -0.0056(8)
C6 0.0381(12) 0.0289(11) 0.0174(10) -0.0064(10) 0.0015(9) -0.0032(8)
C7 0.0516(15) 0.0345(13) 0.0173(10) -0.0135(11) 0.0035(10) -0.0030(9)
C8 0.0493(15) 0.0314(12) 0.0224(11) -0.0132(11) 0.0045(10) -0.0027(9)
C9 0.0362(12) 0.0245(10) 0.0214(11) -0.0093(9) 0.0022(9) -0.0023(8)
C10 0.0310(11) 0.0242(10) 0.0244(11) -0.0077(9) -0.0008(9) -0.0042(8)
C11 0.0354(12) 0.0260(11) 0.0196(10) -0.0105(9) -0.0010(9) -0.0027(8)
C12 0.0360(13) 0.0359(13) 0.0351(13) -0.0083(11) -0.0007(10) -0.0045(10)
C13 0.0394(14) 0.0449(15) 0.0449(16) -0.0200(12) -0.0013(12) -0.0040(12)
C14 0.0576(18) 0.0305(13) 0.0433(15) -0.0209(12) -0.0043(13) -0.0049(11)
C15 0.0539(16) 0.0259(12) 0.0343(13) -0.0050(11) -0.0044(11) -0.0060(10)
C16 0.0388(13) 0.0308(12) 0.0213(11) -0.0077(10) -0.0014(9) -0.0052(9)
C17 0.0381(16) 0.0486(17) 0.075(2) -0.0010(13) 0.0017(15) -0.0043(16)
C18 0.0387(14) 0.0393(14) 0.0384(14) -0.0029(11) -0.0011(11) -0.0051(11)
C19 0.0423(13) 0.0249(11) 0.0180(10) -0.0068(9) 0.0000(9) -0.0040(8)
C20 0.0469(15) 0.0354(13) 0.0236(11) -0.0007(11) -0.0026(10) -0.0058(10)
C21 0.0576(17) 0.0460(15) 0.0233(12) -0.0015(13) -0.0092(11) -0.0067(11)
C22 0.072(2) 0.0434(15) 0.0197(11) -0.0016(14) 0.0020(12) -0.0101(10)
C23 0.0593(18) 0.0391(14) 0.0281(13) 0.0023(13) 0.0107(12) -0.0085(11)
C24 0.0431(14) 0.0302(12) 0.0233(11) -0.0045(10) 0.0046(10) -0.0027(9)
C25 0.0581(19) 0.072(2) 0.0395(16) 0.0210(17) -0.0104(14) -0.0202(15)
C26 0.0441(16) 0.0540(17) 0.0394(15) 0.0062(13) -0.0001(12) -0.0050(13)
C27 0.0228(10) 0.0367(12) 0.0253(11) -0.0071(9) 0.0027(8) -0.0120(9)
C28 0.0227(11) 0.0461(14) 0.0294(12) -0.0088(10) 0.0045(9) -0.0160(10)
C29 0.0207(10) 0.0440(14) 0.0322(12) -0.0076(10) 0.0007(9) -0.0155(10)
C30 0.0210(10) 0.0356(12) 0.0250(11) -0.0070(9) -0.0010(8) -0.0094(9)
C31 0.0217(10) 0.0352(12) 0.0246(11) -0.0064(9) -0.0017(8) -0.0105(9)
C32 0.0243(11) 0.0378(12) 0.0218(10) -0.0068(9) -0.0019(8) -0.0111(9)
C33 0.0262(11) 0.0469(14) 0.0238(11) -0.0088(10) -0.0018(9) -0.0143(10)
C34 0.0276(11) 0.0459(14) 0.0229(11) -0.0075(10) 0.0005(9) -0.0143(10)
C35 0.0247(11) 0.0381(12) 0.0214(10) -0.0066(9) 0.0005(8) -0.0093(9)
C36 0.0236(10) 0.0377(12) 0.0226(11) -0.0068(9) 0.0031(8) -0.0122(9)
C37 0.0205(10) 0.0511(14) 0.0257(11) -0.0107(10) 0.0018(8) -0.0184(10)
C38 0.0250(11) 0.0581(16) 0.0369(13) -0.0050(11) -0.0040(10) -0.0278(12)
C39 0.0261(12) 0.087(2) 0.0497(17) -0.0013(14) -0.0033(11) -0.0469(17)
C40 0.0307(14) 0.116(3) 0.0370(16) -0.0192(16) 0.0091(11) -0.0435(19)
C41 0.0414(16) 0.087(2) 0.0285(14) -0.0278(16) 0.0075(11) -0.0160(14)
C42 0.0339(13) 0.0584(17) 0.0303(13) -0.0160(12) 0.0044(10) -0.0147(12)
C43 0.0454(16) 0.0518(17) 0.0560(18) 0.0041(13) -0.0100(14) -0.0268(14)
C44 0.067(2) 0.0514(18) 0.0452(17) -0.0161(16) 0.0047(15) -0.0039(14)
C45 0.0198(10) 0.0429(13) 0.0245(11) -0.0076(9) 0.0014(8) -0.0148(10)
C46 0.0265(11) 0.0416(13) 0.0342(13) -0.0054(10) 0.0026(9) -0.0180(11)
C47 0.0368(14) 0.0440(15) 0.0524(17) -0.0115(12) 0.0025(12) -0.0221(13)
C48 0.0331(14) 0.0645(19) 0.0577(18) -0.0115(13) -0.0078(12) -0.0354(16)
C49 0.0280(12) 0.0643(18) 0.0391(14) -0.0028(12) -0.0091(10) -0.0229(13)
C50 0.0246(11) 0.0495(15) 0.0289(12) -0.0050(10) -0.0022(9) -0.0148(11)
C51 0.0452(15) 0.0411(14) 0.0397(15) -0.0005(12) 0.0004(12) -0.0116(12)
C52 0.0403(15) 0.0506(16) 0.0412(15) -0.0026(13) -0.0103(12) -0.0072(12)
C53 0.073(3) 0.069(3) 0.117(4) -0.016(2) -0.011(3) -0.014(3)
C54 0.058(2) 0.075(3) 0.096(3) -0.006(2) -0.010(2) -0.020(2)
C55 0.059(2) 0.078(3) 0.111(4) -0.014(2) -0.004(2) -0.021(3)
C56 0.057(3) 0.084(3) 0.148(5) 0.011(2) -0.007(3) -0.007(3)
C57 0.092(3) 0.056(2) 0.063(2) -0.002(2) -0.004(2) -0.0120(18)
C58 0.110(4) 0.053(2) 0.072(3) -0.002(2) -0.012(2) -0.0095(19)
C59 0.084(3) 0.062(2) 0.094(3) -0.022(2) -0.010(2) -0.014(2)
C60 0.045(2) 0.0423(19) 0.171(5) -0.0032(16) -0.013(2) -0.002(2)

loop_
_atom_type_symbol
_atom_type_description
_atom_type_scat_dispersion_real
_atom_type_scat_dispersion_imag
_atom_type_scat_source
C C 0.0033 0.0016
;
International Tables for Crystallography
(1992, Vol. C, Tables 4.2.6.8 and 6.1.1.4)
;
H H 0.0000 0.0000
;
International Tables for Crystallography
(1992, Vol. C, Table 6.1.1.4)
;
Cl Cl 0.1484 0.1585
;
International Tables for Crystallography
(1992, Vol. C, Tables 4.2.6.8 and 6.1.1.4)
;
N N 0.0061 0.0033
;
International Tables for Crystallography
(1992, Vol. C, Tables 4.2.6.8 and 6.1.1.4)
;
Ru Ru -1.2594 0.8363
;
International Tables for Crystallography
(1992, Vol. C, Tables 4.2.6.8 and 6.1.1.4)
;
O O 0.0106 0.0060
;
International Tables for Crystallography
(1992, Vol. C, Tables 4.2.6.8 and 6.1.1.4)
;

loop_
_geom_angle_atom_site_label_1
_geom_angle_atom_site_label_2
_geom_angle_atom_site_label_3
_geom_angle
_geom_angle_publ_flag
_geom_angle_site_symmetry_1
_geom_angle_site_symmetry_3
Cl1 Ru1 Cl1 180.00(3) yes . 2_555
Cl1 Ru1 N1 89.54(6) yes . .
Cl1 Ru1 N1 90.46(6) yes . 2_555
Cl1 Ru1 N2 90.49(6) yes . .
Cl1 Ru1 N2 89.51(6) yes . 2_555
Cl1 Ru1 N1 90.46(6) yes 2_555 .
Cl1 Ru1 N1 89.54(6) yes 2_555 2_555
Cl1 Ru1 N2 89.51(6) yes 2_555 .
Cl1 Ru1 N2 90.49(6) yes 2_555 2_555
N1 Ru1 N1 180.00(11) yes . 2_555
N1 Ru1 N2 89.95(7) yes . .
N1 Ru1 N2 90.05(7) yes . 2_555
N1 Ru1 N2 90.05(7) yes 2_555 .
N1 Ru1 N2 89.95(7) yes 2_555 2_555
N2 Ru1 N2 180.00(10) yes . 2_555
Cl2 Ru2 Cl2 180.00(3) yes . 2_566
Cl2 Ru2 N3 91.39(6) yes . .
Cl2 Ru2 N3 88.61(6) yes . 2_566
Cl2 Ru2 N4 90.81(6) yes . .
Cl2 Ru2 N4 89.19(6) yes . 2_566
Cl2 Ru2 N3 88.61(6) yes 2_566 .
Cl2 Ru2 N3 91.39(6) yes 2_566 2_566
Cl2 Ru2 N4 89.19(6) yes 2_566 .
Cl2 Ru2 N4 90.81(6) yes 2_566 2_566
N3 Ru2 N3 180.00(12) yes . 2_566
N3 Ru2 N4 90.01(8) yes . .
N3 Ru2 N4 89.99(8) yes . 2_566
N3 Ru2 N4 89.99(8) yes 2_566 .
N3 Ru2 N4 90.01(8) yes 2_566 2_566
N4 Ru2 N4 180.00(10) yes . 2_566
C54 O1 C55 108.2(3) yes . .
C53 O2 C56 111.2(4) yes . .
C57 O3 C60 109.1(3) yes . .
C58 O4 C59 112.1(3) yes . .
Ru1 N1 C6 126.63(15) yes . .
Ru1 N1 C9 126.62(16) yes . .
C6 N1 C9 106.72(17) yes . .
Ru1 N2 C1 126.27(15) yes . .
Ru1 N2 C4 126.57(15) yes . .
C1 N2 C4 107.1(2) yes . .
Ru2 N3 C27 126.59(16) yes . .
Ru2 N3 C30 126.42(16) yes . .
C27 N3 C30 106.87(18) yes . .
Ru2 N4 C32 126.40(15) yes . .
Ru2 N4 C35 126.53(16) yes . .
C32 N4 C35 107.0(2) yes . .
N2 C1 C2 108.94(19) yes . .
N2 C1 C10 126.5(2) yes . 2_555
C2 C1 C10 124.6(2) yes . 2_555
C1 C2 C3 107.3(2) yes . .
C2 C3 C4 107.7(2) yes . .
N2 C4 C3 108.90(18) yes . .
N2 C4 C5 126.2(2) yes . .
C3 C4 C5 124.9(2) yes . .
C4 C5 C6 125.1(2) yes . .
C4 C5 C19 116.0(2) yes . .
C6 C5 C19 118.81(18) yes . .
N1 C6 C5 125.50(18) yes . .
N1 C6 C7 109.3(2) yes . .
C5 C6 C7 125.2(2) yes . .
C6 C7 C8 107.4(2) yes . .
C7 C8 C9 107.5(2) yes . .
N1 C9 C8 109.1(2) yes . .
N1 C9 C10 125.80(19) yes . .
C8 C9 C10 125.1(2) yes . .
C1 C10 C9 124.7(2) yes 2_555 .
C1 C10 C11 116.1(2) yes 2_555 .
C9 C10 C11 119.12(19) yes . .
C10 C11 C12 120.5(2) yes . .
C10 C11 C16 118.3(2) yes . .
C12 C11 C16 121.2(2) yes . .
C11 C12 C13 117.9(2) yes . .
C11 C12 C17 121.7(2) yes . .
C13 C12 C17 120.4(2) yes . .
C12 C13 C14 121.2(3) yes . .
C13 C14 C15 120.1(3) yes . .
C14 C15 C16 120.8(3) yes . .
C11 C16 C15 118.8(2) yes . .
C11 C16 C18 120.7(2) yes . .
C15 C16 C18 120.5(2) yes . .
C5 C19 C20 120.6(2) yes . .
C5 C19 C24 118.6(2) yes . .
C20 C19 C24 120.7(2) yes . .
C19 C20 C21 118.2(3) yes . .
C19 C20 C25 121.9(3) yes . .
C21 C20 C25 119.9(3) yes . .
C20 C21 C22 121.5(3) yes . .
C21 C22 C23 119.7(3) yes . .
C22 C23 C24 121.2(3) yes . .
C19 C24 C23 118.7(2) yes . .
C19 C24 C26 121.5(2) yes . .
C23 C24 C26 119.8(3) yes . .
N3 C27 C28 109.1(2) yes . .
N3 C27 C36 126.0(2) yes . 2_566
C28 C27 C36 124.9(2) yes . 2_566
C27 C28 C29 107.6(2) yes . .
C28 C29 C30 107.3(2) yes . .
N3 C30 C29 109.1(2) yes . .
N3 C30 C31 126.0(2) yes . .
C29 C30 C31 124.9(2) yes . .
C30 C31 C32 124.6(2) yes . .
C30 C31 C45 119.09(19) yes . .
C32 C31 C45 116.1(2) yes . .
N4 C32 C31 126.3(2) yes . .
N4 C32 C33 108.87(19) yes . .
C31 C32 C33 124.8(2) yes . .
C32 C33 C34 107.3(2) yes . .
C33 C34 C35 107.9(2) yes . .
N4 C35 C34 108.9(2) yes . .
N4 C35 C36 126.3(2) yes . .
C34 C35 C36 124.8(2) yes . .
C27 C36 C35 124.6(2) yes 2_566 .
C27 C36 C37 118.42(19) yes 2_566 .
C35 C36 C37 117.0(2) yes . .
C36 C37 C38 119.6(2) yes . .
C36 C37 C42 119.1(2) yes . .
C38 C37 C42 121.2(2) yes . .
C37 C38 C39 118.2(2) yes . .
C37 C38 C43 121.1(2) yes . .
C39 C38 C43 120.7(3) yes . .
C38 C39 C40 121.2(3) yes . .
C39 C40 C41 119.9(3) yes . .
C40 C41 C42 121.4(3) yes . .
C37 C42 C41 118.2(3) yes . .
C37 C42 C44 121.2(3) yes . .
C41 C42 C44 120.6(3) yes . .
C31 C45 C46 118.4(2) yes . .
C31 C45 C50 120.5(2) yes . .
C46 C45 C50 120.9(2) yes . .
C45 C46 C47 118.9(2) yes . .
C45 C46 C51 122.0(2) yes . .
C47 C46 C51 119.1(2) yes . .
C46 C47 C48 120.6(3) yes . .
C47 C48 C49 120.3(3) yes . .
C48 C49 C50 120.6(3) yes . .
C45 C50 C49 118.5(2) yes . .
C45 C50 C52 121.8(3) yes . .
C49 C50 C52 119.7(2) yes . .
O2 C53 C54 110.4(4) yes . .
O1 C54 C53 111.2(4) yes . .
O1 C55 C56 110.4(4) yes . .
O2 C56 C55 109.4(4) yes . .
O3 C57 C58 111.9(4) yes . .
O4 C58 C57 110.9(4) yes . .
O4 C59 C60 108.5(4) yes . .
O3 C60 C59 111.6(3) yes . .
C1 C2 H2 126.335 no . .
C3 C2 H2 126.318 no . .
C2 C3 H3 126.147 no . .
C4 C3 H3 126.153 no . .
C6 C7 H7 126.316 no . .
C8 C7 H7 126.326 no . .
C7 C8 H8 126.235 no . .
C9 C8 H8 126.250 no . .
C12 C13 H13 119.422 no . .
C14 C13 H13 119.416 no . .
C13 C14 H14 119.934 no . .
C15 C14 H14 119.936 no . .
C14 C15 H15 119.616 no . .
C16 C15 H15 119.612 no . .
C12 C17 H17A 109.475 no . .
C12 C17 H17B 109.474 no . .
C12 C17 H17C 109.476 no . .
H17A C17 H17B 109.473 no . .
H17A C17 H17C 109.469 no . .
H17B C17 H17C 109.461 no . .
C16 C18 H18A 109.477 no . .
C16 C18 H18B 109.466 no . .
C16 C18 H18C 109.475 no . .
H18A C18 H18B 109.466 no . .
H18A C18 H18C 109.476 no . .
H18B C18 H18C 109.469 no . .
C20 C21 H21 119.279 no . .
C22 C21 H21 119.259 no . .
C21 C22 H22 120.173 no . .
C23 C22 H22 120.168 no . .
C22 C23 H23 119.401 no . .
C24 C23 H23 119.379 no . .
C20 C25 H25A 109.480 no . .
C20 C25 H25B 109.463 no . .
C20 C25 H25C 109.468 no . .
H25A C25 H25B 109.473 no . .
H25A C25 H25C 109.470 no . .
H25B C25 H25C 109.474 no . .
C24 C26 H26A 109.466 no . .
C24 C26 H26B 109.468 no . .
C24 C26 H26C 109.468 no . .
H26A C26 H26B 109.477 no . .
H26A C26 H26C 109.466 no . .
H26B C26 H26C 109.482 no . .
C27 C28 H28 126.196 no . .
C29 C28 H28 126.203 no . .
C28 C29 H29 126.345 no . .
C30 C29 H29 126.335 no . .
C32 C33 H33 126.343 no . .
C34 C33 H33 126.367 no . .
C33 C34 H34 126.030 no . .
C35 C34 H34 126.045 no . .
C38 C39 H39 119.424 no . .
C40 C39 H39 119.424 no . .
C39 C40 H40 120.049 no . .
C41 C40 H40 120.041 no . .
C40 C41 H41 119.321 no . .
C42 C41 H41 119.318 no . .
C38 C43 H43A 109.467 no . .
C38 C43 H43B 109.478 no . .
C38 C43 H43C 109.474 no . .
H43A C43 H43B 109.462 no . .
H43A C43 H43C 109.472 no . .
H43B C43 H43C 109.474 no . .
C42 C44 H44A 109.461 no . .
C42 C44 H44B 109.470 no . .
C42 C44 H44C 109.463 no . .
H44A C44 H44B 109.480 no . .
H44A C44 H44C 109.477 no . .
H44B C44 H44C 109.476 no . .
C46 C47 H47 119.682 no . .
C48 C47 H47 119.675 no . .
C47 C48 H48 119.829 no . .
C49 C48 H48 119.825 no . .
C48 C49 H49 119.685 no . .
C50 C49 H49 119.673 no . .
C46 C51 H51A 109.464 no . .
C46 C51 H51B 109.472 no . .
C46 C51 H51C 109.471 no . .
H51A C51 H51B 109.471 no . .
H51A C51 H51C 109.478 no . .
H51B C51 H51C 109.471 no . .
C50 C52 H52A 109.472 no . .
C50 C52 H52B 109.463 no . .
C50 C52 H52C 109.465 no . .
H52A C52 H52B 109.474 no . .
H52A C52 H52C 109.482 no . .
H52B C52 H52C 109.471 no . .
O2 C53 H53A 109.561 no . .
O2 C53 H53B 109.558 no . .
C54 C53 H53A 109.559 no . .
C54 C53 H53B 109.562 no . .
H53A C53 H53B 108.112 no . .
O1 C54 H54A 109.402 no . .
O1 C54 H54B 109.405 no . .
C53 C54 H54A 109.397 no . .
C53 C54 H54B 109.404 no . .
H54A C54 H54B 108.015 no . .
O1 C55 H55A 109.567 no . .
O1 C55 H55B 109.571 no . .
C56 C55 H55A 109.556 no . .
C56 C55 H55B 109.569 no . .
H55A C55 H55B 108.118 no . .
O2 C56 H56A 109.791 no . .
O2 C56 H56B 109.801 no . .
C55 C56 H56A 109.790 no . .
C55 C56 H56B 109.799 no . .
H56A C56 H56B 108.259 no . .
O3 C57 H57A 109.229 no . .
O3 C57 H57B 109.235 no . .
C58 C57 H57A 109.232 no . .
C58 C57 H57B 109.235 no . .
H57A C57 H57B 107.926 no . .
O4 C58 H58A 109.456 no . .
O4 C58 H58B 109.446 no . .
C57 C58 H58A 109.456 no . .
C57 C58 H58B 109.457 no . .
H58A C58 H58B 108.038 no . .
O4 C59 H59A 109.993 no . .
O4 C59 H59B 109.993 no . .
C60 C59 H59A 109.993 no . .
C60 C59 H59B 109.991 no . .
H59A C59 H59B 108.366 no . .
O3 C60 H60A 109.302 no . .
O3 C60 H60B 109.294 no . .
C59 C60 H60A 109.293 no . .
C59 C60 H60B 109.295 no . .
H60A C60 H60B 107.959 no . .

loop_
_geom_bond_atom_site_label_1
_geom_bond_atom_site_label_2
_geom_bond_distance
_geom_bond_publ_flag
_geom_bond_site_symmetry_2
Ru1 Cl1 2.3107(6) yes .
Ru1 Cl1 2.3107(6) yes 2_555
Ru1 N1 2.0411(16) yes .
Ru1 N1 2.0411(16) yes 2_555
Ru1 N2 2.029(2) yes .
Ru1 N2 2.029(2) yes 2_555
Ru2 Cl2 2.3095(6) yes .
Ru2 Cl2 2.3095(6) yes 2_566
Ru2 N3 2.0430(18) yes .
Ru2 N3 2.0430(18) yes 2_566
Ru2 N4 2.031(2) yes .
Ru2 N4 2.031(2) yes 2_566
O1 C54 1.402(5) yes .
O1 C55 1.425(6) yes .
O2 C53 1.403(7) yes .
O2 C56 1.420(6) yes .
O3 C57 1.391(5) yes .
O3 C60 1.402(5) yes .
O4 C58 1.369(7) yes .
O4 C59 1.439(6) yes .
N1 C6 1.382(3) yes .
N1 C9 1.381(3) yes .
N2 C1 1.382(3) yes .
N2 C4 1.376(3) yes .
N3 C27 1.377(3) yes .
N3 C30 1.381(3) yes .
N4 C32 1.380(3) yes .
N4 C35 1.379(3) yes .
C1 C2 1.432(4) yes .
C1 C10 1.397(3) yes 2_555
C2 C3 1.356(3) yes .
C3 C4 1.432(4) yes .
C4 C5 1.395(3) yes .
C5 C6 1.392(4) yes .
C5 C19 1.504(3) yes .
C6 C7 1.436(3) yes .
C7 C8 1.355(4) yes .
C8 C9 1.438(3) yes .
C9 C10 1.392(4) yes .
C10 C11 1.508(3) yes .
C11 C12 1.408(4) yes .
C11 C16 1.395(3) yes .
C12 C13 1.396(4) yes .
C12 C17 1.501(4) yes .
C13 C14 1.380(4) yes .
C14 C15 1.378(4) yes .
C15 C16 1.392(4) yes .
C16 C18 1.507(4) yes .
C19 C20 1.403(4) yes .
C19 C24 1.401(4) yes .
C20 C21 1.391(4) yes .
C20 C25 1.503(5) yes .
C21 C22 1.377(5) yes .
C22 C23 1.376(4) yes .
C23 C24 1.388(4) yes .
C24 C26 1.504(4) yes .
C27 C28 1.436(3) yes .
C27 C36 1.397(4) yes 2_566
C28 C29 1.352(4) yes .
C29 C30 1.437(3) yes .
C30 C31 1.394(4) yes .
C31 C32 1.399(3) yes .
C31 C45 1.499(3) yes .
C32 C33 1.438(4) yes .
C33 C34 1.350(3) yes .
C34 C35 1.430(4) yes .
C35 C36 1.399(3) yes .
C36 C37 1.508(3) yes .
C37 C38 1.394(4) yes .
C37 C42 1.402(3) yes .
C38 C39 1.402(4) yes .
C38 C43 1.499(4) yes .
C39 C40 1.376(5) yes .
C40 C41 1.370(6) yes .
C41 C42 1.397(4) yes .
C42 C44 1.504(5) yes .
C45 C46 1.400(3) yes .
C45 C50 1.400(3) yes .
C46 C47 1.393(4) yes .
C46 C51 1.510(4) yes .
C47 C48 1.382(4) yes .
C48 C49 1.379(4) yes .
C49 C50 1.403(4) yes .
C50 C52 1.496(4) yes .
C53 C54 1.476(6) yes .
C55 C56 1.491(7) yes .
C57 C58 1.489(6) yes .
C59 C60 1.526(6) yes .
C2 H2 0.930 no .
C3 H3 0.930 no .
C7 H7 0.930 no .
C8 H8 0.930 no .
C13 H13 0.930 no .
C14 H14 0.930 no .
C15 H15 0.930 no .
C17 H17A 0.960 no .
C17 H17B 0.960 no .
C17 H17C 0.960 no .
C18 H18A 0.960 no .
C18 H18B 0.960 no .
C18 H18C 0.960 no .
C21 H21 0.930 no .
C22 H22 0.930 no .
C23 H23 0.930 no .
C25 H25A 0.960 no .
C25 H25B 0.960 no .
C25 H25C 0.960 no .
C26 H26A 0.960 no .
C26 H26B 0.960 no .
C26 H26C 0.960 no .
C28 H28 0.930 no .
C29 H29 0.930 no .
C33 H33 0.930 no .
C34 H34 0.930 no .
C39 H39 0.930 no .
C40 H40 0.930 no .
C41 H41 0.930 no .
C43 H43A 0.960 no .
C43 H43B 0.960 no .
C43 H43C 0.960 no .
C44 H44A 0.960 no .
C44 H44B 0.960 no .
C44 H44C 0.960 no .
C47 H47 0.930 no .
C48 H48 0.930 no .
C49 H49 0.930 no .
C51 H51A 0.960 no .
C51 H51B 0.960 no .
C51 H51C 0.960 no .
C52 H52A 0.960 no .
C52 H52B 0.960 no .
C52 H52C 0.960 no .
C53 H53A 0.970 no .
C53 H53B 0.970 no .
C54 H54A 0.970 no .
C54 H54B 0.970 no .
C55 H55A 0.970 no .
C55 H55B 0.970 no .
C56 H56A 0.970 no .
C56 H56B 0.970 no .
C57 H57A 0.970 no .
C57 H57B 0.970 no .
C58 H58A 0.970 no .
C58 H58B 0.970 no .
C59 H59A 0.970 no .
C59 H59B 0.970 no .
C60 H60A 0.970 no .
C60 H60B 0.970 no .

loop_
_geom_contact_atom_site_label_1
_geom_contact_atom_site_label_2
_geom_contact_distance
_geom_contact_publ_flag
_geom_contact_site_symmetry_2
Ru1 C1 3.057(2) no 2_555
Ru1 C4 3.056(3) no 2_555
Ru1 C5 3.445(2) no .
Ru1 C5 3.445(2) no 2_555
Ru1 C6 3.073(2) no 2_555
Ru1 C9 3.072(2) no 2_555
Ru1 C10 3.451(2) no .
Ru1 C10 3.451(2) no 2_555
Ru2 C27 3.070(2) no 2_566
Ru2 C30 3.071(2) no 2_566
Ru2 C31 3.451(2) no .
Ru2 C31 3.451(2) no 2_566
Ru2 C32 3.058(3) no 2_566
Ru2 C35 3.060(3) no 2_566
Ru2 C36 3.453(2) no .
Ru2 C36 3.453(2) no 2_566
O1 O2 2.786(4) no .
O3 O4 2.793(4) no .
N1 C1 2.996(3) no 2_555
N1 C4 2.997(3) no .
N2 C6 3.008(3) no .
N2 C9 3.012(3) no 2_555
N3 C32 3.000(3) no .
N3 C35 3.001(3) no 2_566
N4 C27 3.009(3) no 2_566
N4 C30 3.009(3) no .
C1 C5 3.574(3) no .
C1 C12 3.361(3) no 2_555
C1 C16 3.228(3) no 2_555
C1 C18 3.372(3) no 2_555
C2 C5 3.594(3) no .
C2 C11 2.878(3) no 2_555
C2 C12 3.542(3) no 2_555
C2 C16 3.385(3) no 2_555
C3 C10 3.590(3) no 2_555
C3 C19 2.880(3) no .
C3 C20 3.488(3) no .
C3 C24 3.450(3) no .
C4 C10 3.577(3) no 2_555
C4 C20 3.325(3) no .
C4 C24 3.260(3) no .
C4 C26 3.471(4) no .
C5 C8 3.591(4) no .
C5 C9 3.567(4) no .
C5 C25 2.965(4) no .
C5 C26 2.912(4) no .
C6 C10 3.569(4) no .
C6 C20 3.379(4) no .
C6 C24 3.342(4) no .
C6 C25 3.565(4) no .
C6 C26 3.486(4) no .
C7 C10 3.594(4) no .
C7 C19 2.952(4) no .
C7 C20 3.582(4) no .
C8 C11 2.957(4) no .
C8 C12 3.569(4) no .
C9 C12 3.368(4) no .
C9 C16 3.360(4) no .
C9 C17 3.532(4) no .
C9 C18 3.507(4) no .
C10 C17 2.964(4) no .
C10 C18 2.879(4) no .
C11 C14 2.770(4) no .
C12 C15 2.795(4) no .
C13 C16 2.783(4) no .
C19 C22 2.774(4) no .
C20 C23 2.784(4) no .
C21 C24 2.777(4) no .
C27 C31 3.568(4) no .
C27 C38 3.407(4) no 2_566
C27 C42 3.290(3) no 2_566
C27 C44 3.408(4) no 2_566
C28 C31 3.588(4) no .
C28 C37 2.941(4) no 2_566
C28 C42 3.454(4) no 2_566
C29 C36 3.595(4) no 2_566
C29 C45 2.952(4) no .
C29 C46 3.421(4) no .
C29 C51 3.453(4) no .
C30 C36 3.572(4) no 2_566
C30 C46 3.223(4) no .
C30 C50 3.495(4) no .
C30 C51 3.246(4) no .
C31 C34 3.592(3) no .
C31 C35 3.578(3) no .
C31 C51 2.920(4) no .
C31 C52 2.956(4) no .
C32 C36 3.578(3) no .
C32 C46 3.360(3) no .
C32 C50 3.211(3) no .
C32 C52 3.391(4) no .
C33 C36 3.593(3) no .
C33 C45 2.890(3) no .
C33 C50 3.244(3) no .
C33 C52 3.441(4) no .
C34 C37 2.905(3) no .
C34 C38 3.369(3) no .
C34 C43 3.547(4) no .
C35 C38 3.254(4) no .
C35 C42 3.374(3) no .
C35 C43 3.379(4) no .
C36 C43 2.913(4) no .
C36 C44 2.917(4) no .
C37 C40 2.773(4) no .
C38 C41 2.784(4) no .
C39 C42 2.783(5) no .
C45 C48 2.774(4) no .
C46 C49 2.789(4) no .
C47 C50 2.793(4) no .
C53 C55 2.742(7) no .
C54 C56 2.748(6) no .
C57 C59 2.760(7) no .
C58 C60 2.743(6) no .
O1 C17 3.469(5) no 1_665
O1 C57 3.317(5) no .
O1 C58 3.519(6) no .
O2 C17 3.402(5) no 2_565
O3 C29 3.309(4) no 2_566
O3 C52 3.474(5) no 1_655
O4 C23 3.513(5) no 1_665
O4 C24 3.469(4) no 1_665
O4 C26 3.382(4) no 1_665
O4 C47 3.499(5) no 1_665
C2 C39 3.442(4) no .
C3 C39 3.564(4) no .
C15 C33 3.563(4) no 1_545
C17 O1 3.469(5) no 1_445
C17 O2 3.402(5) no 2_565
C18 C34 3.563(3) no 1_545
C21 C43 3.530(4) no .
C22 C22 3.480(4) no 2_556
C23 O4 3.513(5) no 1_445
C23 C33 3.477(4) no .
C23 C51 3.580(4) no .
C24 O4 3.469(4) no 1_445
C26 O4 3.382(4) no 1_445
C29 O3 3.309(4) no 2_566
C33 C15 3.563(4) no 1_565
C33 C23 3.477(4) no .
C34 C18 3.563(3) no 1_565
C38 C49 3.588(4) no 1_655
C39 C2 3.442(4) no .
C39 C3 3.564(4) no .
C43 C21 3.530(4) no .
C43 C48 3.530(4) no 1_655
C47 O4 3.499(5) no 1_445
C48 C43 3.530(4) no 1_455
C49 C38 3.588(4) no 1_455
C51 C23 3.580(4) no .
C52 O3 3.474(5) no 1_455
C57 O1 3.317(5) no .
C58 O1 3.519(6) no .
Cl2 H51C 3.5153 no 2_566
O1 H53A 2.5977 no .
O1 H53B 3.2025 no .
O1 H56A 3.2287 no .
O1 H56B 2.6159 no .
O2 H54A 2.5851 no .
O2 H54B 3.1950 no .
O2 H55A 3.2108 no .
O2 H55B 2.5926 no .
O3 H58A 3.2088 no .
O3 H58B 2.6172 no .
O3 H59A 2.6736 no .
O3 H59B 3.2460 no .
O4 H57A 3.1778 no .
O4 H57B 2.5856 no .
O4 H60A 2.6381 no .
O4 H60B 3.2401 no .
N1 H7 3.1915 no .
N1 H8 3.1898 no .
N2 H2 3.1848 no .
N2 H3 3.1786 no .
N3 H28 3.1845 no .
N3 H29 3.1893 no .
N4 H33 3.1860 no .
N4 H34 3.1786 no .
C1 H3 3.1502 no .
C1 H17C 3.1060 no 2_555
C1 H18B 3.5357 no 2_555
C1 H18C 2.8659 no 2_555
C2 H18C 3.0501 no 2_555
C3 H25C 3.4095 no .
C3 H26C 3.2223 no .
C4 H2 3.1553 no .
C4 H25C 2.9669 no .
C4 H26C 2.9017 no .
C5 H3 2.8071 no .
C5 H7 2.8167 no .
C5 H25A 3.3900 no .
C5 H25C 2.5330 no .
C5 H26B 2.9910 no .
C5 H26C 2.7090 no .
C6 H8 3.1532 no .
C6 H25C 3.1276 no .
C6 H26B 3.1579 no .
C6 H26C 3.4098 no .
C7 H25A 3.5371 no .
C7 H26B 3.3531 no .
C8 H17C 3.3357 no .
C8 H18B 3.3324 no .
C9 H7 3.1570 no .
C9 H17C 2.8921 no .
C9 H18B 3.0582 no .
C9 H18C 3.5733 no .
C10 H2 2.8048 no 2_555
C10 H8 2.8154 no .
C10 H17B 3.5791 no .
C10 H17C 2.4730 no .
C10 H18B 2.8306 no .
C10 H18C 2.7843 no .
C11 H2 2.6656 no 2_555
C11 H8 2.7582 no .
C11 H13 3.2446 no .
C11 H15 3.2394 no .
C11 H17A 3.1442 no .
C11 H17B 3.1468 no .
C11 H17C 2.5773 no .
C11 H18A 3.2980 no .
C11 H18B 2.7576 no .
C11 H18C 2.7626 no .
C12 H2 3.1400 no 2_555
C12 H8 3.1923 no .
C12 H14 3.2540 no .
C13 H15 3.2272 no .
C13 H17A 2.7492 no .
C13 H17B 2.7508 no .
C13 H17C 3.2912 no .
C15 H13 3.2257 no .
C15 H18A 2.5509 no .
C15 H18B 3.1282 no .
C15 H18C 3.1207 no .
C16 H2 3.0408 no 2_555
C16 H8 3.3402 no .
C16 H14 3.2450 no .
C17 H8 3.5738 no .
C17 H13 2.6560 no .
C18 H2 3.5933 no 2_555
C18 H15 2.6618 no .
C19 H3 2.6687 no .
C19 H7 2.7568 no .
C19 H21 3.2383 no .
C19 H23 3.2394 no .
C19 H25A 3.0113 no .
C19 H25B 3.2468 no .
C19 H25C 2.6138 no .
C19 H26A 3.3046 no .
C19 H26B 2.8281 no .
C19 H26C 2.7259 no .
C20 H3 3.0861 no .
C20 H7 3.2002 no .
C20 H22 3.2509 no .
C21 H23 3.2166 no .
C21 H25A 2.8926 no .
C21 H25B 2.6156 no .
C21 H25C 3.2556 no .
C23 H21 3.2156 no .
C23 H26A 2.5370 no .
C23 H26B 3.0663 no .
C23 H26C 3.1532 no .
C24 H3 3.1032 no .
C24 H7 3.3305 no .
C24 H22 3.2452 no .
C25 H7 3.5848 no .
C25 H21 2.6405 no .
C26 H23 2.6395 no .
C27 H29 3.1550 no .
C27 H43B 3.2275 no 2_566
C27 H44B 3.1133 no 2_566
C27 H44C 3.2896 no 2_566
C28 H43B 3.5478 no 2_566
C28 H44B 3.0623 no 2_566
C29 H51B 2.9355 no .
C29 H51C 3.5346 no .
C29 H52B 3.5930 no .
C30 H28 3.1513 no .
C30 H51B 3.0738 no .
C30 H51C 2.9700 no .
C30 H52B 3.2565 no .
C31 H29 2.8131 no .
C31 H33 2.8157 no .
C31 H51B 3.1569 no .
C31 H51C 2.6002 no .
C31 H52A 3.0412 no .
C31 H52B 2.7550 no .
C32 H34 3.1493 no .
C32 H51C 3.1053 no .
C32 H52A 3.0539 no .
C32 H52B 3.3632 no .
C33 H52A 2.8518 no .
C34 H43A 2.8738 no .
C34 H44C 3.4807 no .
C35 H33 3.1517 no .
C35 H43A 2.8629 no .
C35 H43B 3.5398 no .
C35 H44C 3.0392 no .
C36 H28 2.8138 no 2_566
C36 H34 2.8044 no .
C36 H43A 2.8096 no .
C36 H43B 2.8767 no .
C36 H44B 3.0409 no .
C36 H44C 2.6718 no .
C37 H28 2.7365 no 2_566
C37 H34 2.6907 no .
C37 H39 3.2395 no .
C37 H41 3.2424 no .
C37 H43A 2.7446 no .
C37 H43B 2.7715 no .
C37 H43C 3.2933 no .
C37 H44A 3.2958 no .
C37 H44B 2.8638 no .
C37 H44C 2.6895 no .
C38 H28 3.3536 no 2_566
C38 H34 2.9725 no .
C38 H40 3.2573 no .
C39 H41 3.2123 no .
C39 H43A 3.1373 no .
C39 H43B 3.1210 no .
C39 H43C 2.5532 no .
C41 H39 3.2120 no .
C41 H44A 2.5660 no .
C41 H44B 3.0461 no .
C41 H44C 3.1967 no .
C42 H28 3.0872 no 2_566
C42 H34 3.2928 no .
C42 H40 3.2495 no .
C43 H34 3.3711 no .
C43 H39 2.6684 no .
C44 H28 3.4818 no 2_566
C44 H41 2.6626 no .
C45 H29 2.7607 no .
C45 H33 2.6873 no .
C45 H47 3.2463 no .
C45 H49 3.2503 no .
C45 H51A 3.2958 no .
C45 H51B 2.9093 no .
C45 H51C 2.6828 no .
C45 H52A 2.8706 no .
C45 H52B 2.6845 no .
C45 H52C 3.2907 no .
C46 H29 3.1104 no .
C46 H33 3.3992 no .
C46 H48 3.2472 no .
C47 H49 3.2311 no .
C47 H51A 2.5521 no .
C47 H51B 2.9961 no .
C47 H51C 3.2046 no .
C49 H33 3.4869 no .
C49 H47 3.2306 no .
C49 H52A 3.0175 no .
C49 H52B 3.1966 no .
C49 H52C 2.5487 no .
C50 H29 3.4414 no .
C50 H33 2.7781 no .
C50 H48 3.2543 no .
C51 H29 3.3818 no .
C51 H47 2.6378 no .
C52 H33 3.1469 no .
C52 H49 2.6499 no .
C53 H55B 3.0675 no .
C53 H56A 3.1650 no .
C53 H56B 2.5679 no .
C54 H55A 3.1351 no .
C54 H55B 2.4900 no .
C54 H56B 3.1078 no .
C55 H53A 3.1069 no .
C55 H54A 2.4843 no .
C55 H54B 3.1386 no .
C56 H53A 2.5631 no .
C56 H53B 3.1668 no .
C56 H54A 3.0767 no .
C57 H59A 3.1438 no .
C57 H60A 2.4923 no .
C57 H60B 3.1163 no .
C58 H59A 2.5901 no .
C58 H59B 3.1575 no .
C58 H60A 3.0867 no .
C59 H57B 3.0973 no .
C59 H58A 3.1685 no .
C59 H58B 2.5608 no .
C60 H57A 3.1183 no .
C60 H57B 2.4864 no .
C60 H58B 3.1034 no .
H2 H3 2.4556 no .
H2 H18C 3.1073 no 2_555
H3 H25C 3.4267 no .
H3 H26C 3.2895 no .
H7 H8 2.4558 no .
H7 H25A 3.2453 no .
H7 H26B 3.3207 no .
H8 H17A 3.5039 no .
H8 H17C 3.3791 no .
H8 H18B 3.3266 no .
H13 H14 2.3013 no .
H13 H17A 2.6978 no .
H13 H17B 2.6953 no .
H13 H17C 3.5670 no .
H14 H15 2.3020 no .
H15 H18A 2.3447 no .
H15 H18B 3.3122 no .
H15 H18C 3.3035 no .
H21 H22 2.2995 no .
H21 H25A 2.9346 no .
H21 H25B 2.4619 no .
H21 H25C 3.5085 no .
H22 H23 2.2996 no .
H23 H26A 2.3237 no .
H23 H26B 3.2147 no .
H23 H26C 3.3513 no .
H28 H29 2.4530 no .
H28 H43B 3.4900 no 2_566
H28 H44B 2.9522 no 2_566
H29 H51B 2.8512 no .
H29 H52B 3.4841 no .
H33 H34 2.4488 no .
H33 H52A 2.6062 no .
H34 H43A 2.8174 no .
H34 H44C 3.5059 no .
H39 H40 2.2983 no .
H39 H43A 3.3311 no .
H39 H43B 3.2972 no .
H39 H43C 2.3502 no .
H40 H41 2.2906 no .
H41 H44A 2.3700 no .
H41 H44B 3.1750 no .
H41 H44C 3.4196 no .
H47 H48 2.3050 no .
H47 H51A 2.3539 no .
H47 H51B 3.1019 no .
H47 H51C 3.4277 no .
H48 H49 2.3024 no .
H49 H52A 3.1421 no .
H49 H52B 3.4218 no .
H49 H52C 2.3546 no .
H53A H54A 2.8016 no .
H53A H54B 2.3049 no .
H53A H56A 3.4481 no .
H53A H56B 2.4216 no .
H53B H54A 2.3033 no .
H53B H54B 2.3095 no .
H53B H56B 3.4541 no .
H54A H55A 3.3673 no .
H54A H55B 2.2907 no .
H54B H55B 3.3760 no .
H55A H56A 2.3318 no .
H55A H56B 2.3242 no .
H55B H56A 2.3219 no .
H55B H56B 2.8168 no .
H57A H58A 2.3187 no .
H57A H58B 2.3118 no .
H57A H60A 3.3755 no .
H57B H58A 2.3096 no .
H57B H58B 2.8093 no .
H57B H60A 2.3106 no .
H57B H60B 3.3704 no .
H58A H59A 3.4744 no .
H58B H59A 2.4433 no .
H58B H59B 3.4466 no .
H59A H60A 2.8412 no .
H59A H60B 2.3425 no .
H59B H60A 2.3356 no .
H59B H60B 2.3772 no .
Cl1 H44A 3.0699 no 1_545
Cl1 H53B 3.1794 no 2_665
Cl1 H54A 3.1891 no 2_665
Cl1 H54B 3.4510 no 2_665
Cl1 H55A 3.5938 no 1_545
Cl1 H55B 3.5179 no 1_545
Cl1 H56A 3.3563 no 1_545
Cl2 H7 3.1514 no 1_565
Cl2 H22 3.5778 no 2_566
Cl2 H25A 3.3935 no 1_565
Cl2 H59B 3.3659 no 1_455
Cl2 H60A 3.0455 no 1_455
Cl2 H60B 3.4525 no 1_455
O1 H17A 2.9857 no 1_665
O1 H17C 3.1568 no 1_665
O1 H57A 3.0566 no .
O1 H57B 2.9440 no .
O1 H58A 2.8399 no .
O2 H17B 2.6811 no 2_565
O2 H17C 3.2675 no 2_565
O2 H39 3.4597 no 1_565
O2 H54A 3.5421 no 2_675
O2 H55B 3.2331 no 2_675
O3 H29 2.5159 no 2_566
O3 H51B 3.2107 no 2_566
O3 H52B 2.5920 no 1_655
O3 H52C 3.5997 no 1_655
O4 H7 3.5783 no 1_665
O4 H23 3.4099 no 1_665
O4 H26A 3.3677 no 1_665
O4 H26B 2.8828 no 1_665
O4 H47 2.8706 no 1_665
O4 H51A 3.4928 no 1_665
N1 H54B 3.5581 no 1_445
N2 H56A 3.2247 no 1_545
N3 H60B 3.1131 no 1_455
C1 H56A 3.1610 no 1_545
C2 H15 3.3947 no 1_565
C2 H18A 3.0178 no 1_565
C2 H39 3.2108 no .
C2 H56A 3.2070 no 1_545
C3 H15 3.2850 no 1_565
C3 H18A 3.4981 no 1_565
C3 H39 3.2937 no .
C3 H43C 3.4678 no .
C3 H56A 3.2977 no 1_545
C3 H56B 3.5966 no 1_545
C4 H56A 3.3037 no 1_545
C6 H54B 3.5053 no 1_445
C7 H44C 3.2749 no 1_545
C7 H54B 3.5637 no 1_445
C7 H60A 3.5539 no 1_445
C8 H44C 3.3053 no 1_545
C8 H52A 3.2505 no 1_545
C11 H52A 3.5451 no 1_545
C12 H52A 3.1313 no 1_545
C12 H52C 3.4842 no 1_545
C13 H40 3.4638 no 2_555
C13 H49 3.3709 no 1_545
C13 H52A 3.1973 no 1_545
C13 H52C 3.4007 no 1_545
C14 H26A 3.4075 no 1_545
C14 H26C 3.2979 no 1_545
C14 H33 3.1489 no 1_545
C15 H18C 3.0313 no 2_545
C15 H26C 3.2185 no 1_545
C15 H33 3.0203 no 1_545
C15 H34 3.1419 no 1_545
C16 H18A 3.4450 no 2_545
C16 H18C 3.3010 no 2_545
C16 H33 3.5438 no 1_545
C16 H34 3.1139 no 1_545
C17 H52A 3.5745 no 1_545
C17 H52C 3.4215 no 1_545
C17 H54A 3.2428 no 1_445
C17 H55B 3.4828 no 1_445
C18 H2 3.4603 no 1_545
C18 H15 3.5837 no 2_545
C18 H18A 3.4039 no 2_545
C18 H18C 3.2581 no 2_545
C18 H34 2.8578 no 1_545
C20 H43A 3.4614 no .
C20 H43C 3.3563 no .
C21 H22 2.9259 no 2_556
C21 H43A 3.0219 no .
C21 H43C 3.2628 no .
C21 H51A 3.5412 no 2_556
C21 H51C 3.5857 no 2_556
C22 H21 3.2209 no 2_556
C22 H22 2.9778 no 2_556
C22 H43A 3.0219 no .
C22 H51C 3.3498 no .
C23 H33 3.3796 no .
C23 H43A 3.4683 no .
C23 H51A 3.3838 no .
C23 H51C 3.1748 no .
C23 H59B 3.4872 no 1_445
C25 H44B 3.1612 no 1_545
C25 H44C 3.5958 no 1_545
C25 H51B 3.4694 no 2_556
C25 H55A 3.3981 no 1_545
C25 H56B 3.3641 no 1_545
C26 H14 3.2054 no 1_565
C26 H15 3.3642 no 1_565
C26 H33 3.4179 no .
C26 H53A 3.3775 no 1_445
C26 H54B 3.2658 no 1_445
C27 H60B 3.1040 no 1_455
C28 H49 3.5707 no 2_466
C28 H52C 3.3837 no 2_466
C28 H57A 3.5999 no 2_566
C28 H60B 3.0960 no 1_455
C29 H29 3.5806 no 2_466
C29 H57A 3.4173 no 2_566
C29 H60B 3.1124 no 1_455
C30 H60A 3.5526 no 1_455
C30 H60B 3.1204 no 1_455
C32 H23 3.4135 no .
C33 H8 3.4963 no 1_565
C33 H23 3.0388 no .
C33 H26A 3.4880 no .
C34 H15 3.5133 no 1_565
C34 H18A 3.4073 no 1_565
C34 H18B 3.1849 no 1_565
C37 H18B 3.5490 no 1_565
C37 H49 3.4402 no 1_655
C38 H3 3.1264 no .
C38 H48 3.3585 no 1_655
C38 H49 2.9477 no 1_655
C39 H2 2.8952 no .
C39 H3 3.1525 no .
C39 H48 3.4079 no 1_655
C39 H49 2.8443 no 1_655
C40 H2 2.9656 no .
C40 H13 3.0287 no 1_665
C40 H18A 3.5572 no 1_565
C40 H49 3.2764 no 1_655
C41 H13 3.5662 no 1_665
C41 H18A 3.4327 no 1_565
C41 H18B 3.2287 no 1_565
C42 H18A 3.5806 no 1_565
C42 H18B 2.9877 no 1_565
C43 H3 2.9705 no .
C43 H21 3.5920 no .
C43 H48 2.9503 no 1_655
C43 H49 3.5248 no 1_655
C44 H18B 3.1333 no 1_565
C44 H25A 3.1198 no 1_565
C44 H25C 3.3514 no 1_565
C44 H55A 3.1179 no .
C45 H23 3.3595 no .
C46 H23 2.8231 no .
C47 H23 3.2956 no .
C47 H26A 3.3768 no .
C47 H58A 3.5859 no 1_445
C47 H58B 3.3227 no 1_445
C47 H59A 3.1518 no 2_566
C48 H26A 3.4245 no .
C48 H43B 3.0548 no 1_455
C48 H43C 3.3608 no 1_455
C48 H59A 3.4856 no 2_566
C49 H13 3.4530 no 1_565
C49 H28 3.0238 no 2_466
C49 H43B 3.4177 no 1_455
C50 H28 3.1657 no 2_466
C51 H21 3.1049 no 2_556
C51 H22 3.5532 no .
C51 H23 2.7899 no .
C51 H25B 3.3812 no 2_556
C51 H58B 3.3105 no 2_566
C52 H8 3.1867 no 1_565
C52 H17A 3.2856 no 1_565
C52 H28 3.0673 no 2_466
C52 H57B 3.1350 no 1_455
C52 H60A 3.5113 no 1_455
C53 H14 3.4186 no 1_675
C53 H26B 3.2871 no 1_665
C53 H58A 3.5075 no .
C54 H17A 3.5599 no 1_665
C54 H17C 3.0626 no 1_665
C54 H26B 3.1971 no 1_665
C54 H58A 3.2832 no .
C55 H17A 3.5019 no 1_665
C55 H25C 3.4163 no 1_565
C55 H44A 3.5077 no .
C56 H25C 3.2612 no 1_565
C56 H39 3.5072 no 1_565
C57 H29 3.3334 no 2_566
C57 H51B 3.2282 no 2_566
C57 H52B 2.9715 no 1_655
C57 H52C 3.4898 no 1_655
C58 H26B 3.3701 no 1_665
C58 H47 2.9795 no 1_665
C58 H51B 3.4658 no 2_566
C59 H43B 3.4580 no 2_666
C59 H47 3.5351 no 1_665
C59 H51A 3.4470 no 1_665
C60 H52B 3.0328 no 1_655
H2 C18 3.4603 no 1_565
H2 C39 2.8952 no .
H2 C40 2.9656 no .
H2 H15 3.5740 no 1_565
H2 H18A 2.5400 no 1_565
H2 H39 2.8235 no .
H2 H40 2.9381 no .
H3 C38 3.1264 no .
H3 C39 3.1525 no .
H3 C43 2.9705 no .
H3 H15 3.3776 no 1_565
H3 H18A 3.4764 no 1_565
H3 H34 3.0077 no .
H3 H39 2.9931 no .
H3 H43A 2.7074 no .
H3 H43C 2.7193 no .
H7 Cl2 3.1514 no 1_545
H7 O4 3.5783 no 1_445
H7 H44C 3.4921 no 1_545
H7 H57B 3.5373 no 1_445
H7 H60A 2.8645 no 1_445
H8 C33 3.4963 no 1_545
H8 C52 3.1867 no 1_545
H8 H44C 3.5280 no 1_545
H8 H52A 2.3648 no 1_545
H8 H52B 3.2916 no 1_545
H8 H52C 3.5559 no 1_545
H8 H57B 3.5283 no 1_445
H8 H60A 3.5874 no 1_445
H13 C40 3.0287 no 1_445
H13 C41 3.5662 no 1_445
H13 C49 3.4530 no 1_545
H13 H40 2.7512 no 1_445
H13 H40 3.5401 no 2_555
H13 H49 2.8352 no 1_545
H13 H52A 3.4421 no 1_545
H13 H52C 3.2243 no 1_545
H14 C26 3.2054 no 1_545
H14 C53 3.4186 no 1_435
H14 H26A 2.8346 no 1_545
H14 H26C 2.7586 no 1_545
H14 H33 3.3397 no 1_545
H14 H53A 3.1080 no 1_435
H14 H53B 2.8323 no 1_435
H15 C2 3.3947 no 1_545
H15 C3 3.2850 no 1_545
H15 C18 3.5837 no 2_545
H15 C26 3.3642 no 1_545
H15 C34 3.5133 no 1_545
H15 H2 3.5740 no 1_545
H15 H3 3.3776 no 1_545
H15 H18C 2.7065 no 2_545
H15 H26A 3.3719 no 1_545
H15 H26C 2.5880 no 1_545
H15 H33 3.1191 no 1_545
H15 H34 2.9038 no 1_545
H17A O1 2.9857 no 1_445
H17A C52 3.2856 no 1_545
H17A C54 3.5599 no 1_445
H17A C55 3.5019 no 1_445
H17A H41 3.5145 no 1_445
H17A H52A 3.0883 no 1_545
H17A H52C 2.6317 no 1_545
H17A H54A 3.3187 no 1_445
H17A H55A 3.5839 no 1_445
H17A H55B 3.2645 no 1_445
H17B O2 2.6811 no 2_565
H17B H41 3.3015 no 1_445
H17B H53B 3.5885 no 2_565
H17B H54A 3.4604 no 1_445
H17B H55B 3.2634 no 1_445
H17B H56A 3.4172 no 2_565
H17C O1 3.1568 no 1_445
H17C O2 3.2675 no 2_565
H17C C54 3.0626 no 1_445
H17C H54A 2.5139 no 1_445
H17C H54B 3.1024 no 1_445
H17C H55B 3.3421 no 1_445
H17C H56A 3.1464 no 2_565
H18A C2 3.0178 no 1_545
H18A C3 3.4981 no 1_545
H18A C16 3.4450 no 2_545
H18A C18 3.4039 no 2_545
H18A C34 3.4073 no 1_545
H18A C40 3.5572 no 1_545
H18A C41 3.4327 no 1_545
H18A C42 3.5806 no 1_545
H18A H2 2.5400 no 1_545
H18A H3 3.4764 no 1_545
H18A H18A 3.4337 no 2_545
H18A H18C 2.8916 no 2_545
H18A H34 2.5530 no 1_545
H18B C34 3.1849 no 1_545
H18B C37 3.5490 no 1_545
H18B C41 3.2287 no 1_545
H18B C42 2.9877 no 1_545
H18B C44 3.1333 no 1_545
H18B H34 2.6123 no 1_545
H18B H41 3.3887 no 1_545
H18B H44A 3.0479 no 1_545
H18B H44C 2.8672 no 1_545
H18C C15 3.0313 no 2_545
H18C C16 3.3010 no 2_545
H18C C18 3.2581 no 2_545
H18C H15 2.7065 no 2_545
H18C H18A 2.8916 no 2_545
H18C H18C 3.1380 no 2_545
H21 C22 3.2209 no 2_556
H21 C43 3.5920 no .
H21 C51 3.1049 no 2_556
H21 H22 2.5926 no 2_556
H21 H43A 3.2681 no .
H21 H43C 3.2807 no .
H21 H51A 2.6350 no 2_556
H21 H51B 3.3662 no 2_556
H21 H51C 2.8528 no 2_556
H21 H59B 3.2549 no 2_666
H22 Cl2 3.5778 no 2_566
H22 C21 2.9259 no 2_556
H22 C22 2.9778 no 2_556
H22 C51 3.5532 no .
H22 H21 2.5926 no 2_556
H22 H22 2.7115 no 2_556
H22 H43A 3.2550 no .
H22 H51A 3.4206 no .
H22 H51C 2.8382 no .
H22 H59B 3.4305 no 2_666
H23 O4 3.4099 no 1_445
H23 C32 3.4135 no .
H23 C33 3.0388 no .
H23 C45 3.3595 no .
H23 C46 2.8231 no .
H23 C47 3.2956 no .
H23 C51 2.7899 no .
H23 H33 2.8807 no .
H23 H47 3.4784 no .
H23 H51A 2.7169 no .
H23 H51C 2.4661 no .
H25A Cl2 3.3935 no 1_545
H25A C44 3.1198 no 1_545
H25A H44A 3.3821 no 1_545
H25A H44B 2.5911 no 1_545
H25A H44C 2.9292 no 1_545
H25A H51B 3.1635 no 2_556
H25A H51C 3.3510 no 2_556
H25B C51 3.3812 no 2_556
H25B H43C 3.1309 no .
H25B H44B 3.4789 no 1_545
H25B H51A 3.2416 no 2_556
H25B H51B 2.9085 no 2_556
H25B H51C 3.4605 no 2_556
H25B H55A 3.3676 no 1_545
H25B H56B 3.0349 no 1_545
H25B H57A 3.4881 no 1_545
H25C C44 3.3514 no 1_545
H25C C55 3.4163 no 1_545
H25C C56 3.2612 no 1_545
H25C H44A 3.1557 no 1_545
H25C H44B 2.9749 no 1_545
H25C H44C 3.3788 no 1_545
H25C H55A 2.7370 no 1_545
H25C H56A 3.1327 no 1_545
H25C H56B 2.8210 no 1_545
H26A O4 3.3677 no 1_445
H26A C14 3.4075 no 1_565
H26A C33 3.4880 no .
H26A C47 3.3768 no .
H26A C48 3.4245 no .
H26A H14 2.8346 no 1_565
H26A H15 3.3719 no 1_565
H26A H33 2.7665 no .
H26A H53A 3.2321 no 1_445
H26A H58A 3.4794 no 1_445
H26B O4 2.8828 no 1_445
H26B C53 3.2871 no 1_445
H26B C54 3.1971 no 1_445
H26B C58 3.3701 no 1_445
H26B H53A 2.8935 no 1_445
H26B H53B 3.2543 no 1_445
H26B H54B 2.4253 no 1_445
H26B H58A 2.9037 no 1_445
H26C C14 3.2979 no 1_565
H26C C15 3.2185 no 1_565
H26C H14 2.7586 no 1_565
H26C H15 2.5880 no 1_565
H26C H33 3.4782 no .
H26C H53A 3.4789 no 1_445
H26C H53B 3.2972 no 1_445
H26C H54B 3.3441 no 1_445
H28 C49 3.0238 no 2_466
H28 C50 3.1657 no 2_466
H28 C52 3.0673 no 2_466
H28 H49 2.7651 no 2_466
H28 H52B 3.1409 no 2_466
H28 H52C 2.5304 no 2_466
H28 H57A 3.4279 no 2_566
H28 H60B 3.5441 no 1_455
H29 O3 2.5159 no 2_566
H29 C29 3.5806 no 2_466
H29 C57 3.3334 no 2_566
H29 H29 3.0280 no 2_466
H29 H52B 3.2745 no 2_466
H29 H57A 3.0678 no 2_566
H29 H60B 3.5738 no 1_455
H33 C14 3.1489 no 1_565
H33 C15 3.0203 no 1_565
H33 C16 3.5438 no 1_565
H33 C23 3.3796 no .
H33 C26 3.4179 no .
H33 H14 3.3397 no 1_565
H33 H15 3.1191 no 1_565
H33 H23 2.8807 no .
H33 H26A 2.7665 no .
H33 H26C 3.4782 no .
H34 C15 3.1419 no 1_565
H34 C16 3.1139 no 1_565
H34 C18 2.8578 no 1_565
H34 H3 3.0077 no .
H34 H15 2.9038 no 1_565
H34 H18A 2.5530 no 1_565
H34 H18B 2.6123 no 1_565
H39 O2 3.4597 no 1_545
H39 C2 3.2108 no .
H39 C3 3.2937 no .
H39 C56 3.5072 no 1_545
H39 H2 2.8235 no .
H39 H3 2.9931 no .
H39 H48 3.0907 no 1_655
H39 H49 3.0593 no 1_655
H39 H53A 3.4889 no 1_545
H39 H56B 2.9343 no 1_545
H40 C13 3.4638 no 2_555
H40 H2 2.9381 no .
H40 H13 2.7512 no 1_665
H40 H13 3.5401 no 2_555
H41 H17A 3.5145 no 1_665
H41 H17B 3.3015 no 1_665
H41 H18B 3.3887 no 1_565
H43A C20 3.4614 no .
H43A C21 3.0219 no .
H43A C22 3.0219 no .
H43A C23 3.4683 no .
H43A H3 2.7074 no .
H43A H21 3.2681 no .
H43A H22 3.2550 no .
H43B C48 3.0548 no 1_655
H43B C49 3.4177 no 1_655
H43B C59 3.4580 no 2_666
H43B H48 2.6567 no 1_655
H43B H49 3.2905 no 1_655
H43B H59A 3.0575 no 2_666
H43B H59B 3.2583 no 2_666
H43B H60B 2.9371 no 2_666
H43C C3 3.4678 no .
H43C C20 3.3563 no .
H43C C21 3.2628 no .
H43C C48 3.3608 no 1_655
H43C H3 2.7193 no .
H43C H21 3.2807 no .
H43C H25B 3.1309 no .
H43C H48 2.5925 no 1_655
H43C H56B 3.3850 no 1_545
H44A Cl1 3.0699 no 1_565
H44A C55 3.5077 no .
H44A H18B 3.0479 no 1_565
H44A H25A 3.3821 no 1_565
H44A H25C 3.1557 no 1_565
H44A H55A 2.6270 no .
H44A H55B 3.5915 no .
H44B C25 3.1612 no 1_565
H44B H25A 2.5911 no 1_565
H44B H25B 3.4789 no 1_565
H44B H25C 2.9749 no 1_565
H44B H55A 2.7460 no .
H44C C7 3.2749 no 1_565
H44C C8 3.3053 no 1_565
H44C C25 3.5958 no 1_565
H44C H7 3.4921 no 1_565
H44C H8 3.5280 no 1_565
H44C H18B 2.8672 no 1_565
H44C H25A 2.9292 no 1_565
H44C H25C 3.3788 no 1_565
H47 O4 2.8706 no 1_445
H47 C58 2.9795 no 1_445
H47 C59 3.5351 no 1_445
H47 H23 3.4784 no .
H47 H58A 3.0828 no 1_445
H47 H58B 2.5182 no 1_445
H47 H58B 3.1944 no 2_566
H47 H59A 3.1896 no 1_445
H47 H59A 2.8518 no 2_566
H48 C38 3.3585 no 1_455
H48 C39 3.4079 no 1_455
H48 C43 2.9503 no 1_455
H48 H39 3.0907 no 1_455
H48 H43B 2.6567 no 1_455
H48 H43C 2.5925 no 1_455
H48 H53A 3.3814 no 1_445
H48 H58A 3.2018 no 1_445
H48 H58B 3.4073 no 1_445
H48 H59A 3.4661 no 2_566
H49 C13 3.3709 no 1_565
H49 C28 3.5707 no 2_466
H49 C37 3.4402 no 1_455
H49 C38 2.9477 no 1_455
H49 C39 2.8443 no 1_455
H49 C40 3.2764 no 1_455
H49 C43 3.5248 no 1_455
H49 H13 2.8352 no 1_565
H49 H28 2.7651 no 2_466
H49 H39 3.0593 no 1_455
H49 H43B 3.2905 no 1_455
H51A O4 3.4928 no 1_445
H51A C21 3.5412 no 2_556
H51A C23 3.3838 no .
H51A C59 3.4470 no 1_445
H51A H21 2.6350 no 2_556
H51A H22 3.4206 no .
H51A H23 2.7169 no .
H51A H25B 3.2416 no 2_556
H51A H58B 3.0706 no 2_566
H51A H59A 3.0595 no 1_445
H51A H59B 3.3025 no 1_445
H51B O3 3.2107 no 2_566
H51B C25 3.4694 no 2_556
H51B C57 3.2282 no 2_566
H51B C58 3.4658 no 2_566
H51B H21 3.3662 no 2_556
H51B H25A 3.1635 no 2_556
H51B H25B 2.9085 no 2_556
H51B H57A 2.7322 no 2_566
H51B H58B 2.8295 no 2_566
H51C C21 3.5857 no 2_556
H51C C22 3.3498 no .
H51C C23 3.1748 no .
H51C H21 2.8528 no 2_556
H51C H22 2.8382 no .
H51C H23 2.4661 no .
H51C H25A 3.3510 no 2_556
H51C H25B 3.4605 no 2_556
H52A C8 3.2505 no 1_565
H52A C11 3.5451 no 1_565
H52A C12 3.1313 no 1_565
H52A C13 3.1973 no 1_565
H52A C17 3.5745 no 1_565
H52A H8 2.3648 no 1_565
H52A H13 3.4421 no 1_565
H52A H17A 3.0883 no 1_565
H52A H57B 3.3379 no 1_455
H52A H60A 3.5934 no 1_455
H52B O3 2.5920 no 1_455
H52B C57 2.9715 no 1_455
H52B C60 3.0328 no 1_455
H52B H8 3.2916 no 1_565
H52B H28 3.1409 no 2_466
H52B H29 3.2745 no 2_466
H52B H57A 3.2168 no 1_455
H52B H57B 2.5845 no 1_455
H52B H60A 2.6557 no 1_455
H52B H60B 3.3155 no 1_455
H52C O3 3.5997 no 1_455
H52C C12 3.4842 no 1_565
H52C C13 3.4007 no 1_565
H52C C17 3.4215 no 1_565
H52C C28 3.3837 no 2_466
H52C C57 3.4898 no 1_455
H52C H8 3.5559 no 1_565
H52C H13 3.2243 no 1_565
H52C H17A 2.6317 no 1_565
H52C H28 2.5304 no 2_466
H52C H57A 3.3597 no 1_455
H52C H57B 3.0112 no 1_455
H53A C26 3.3775 no 1_665
H53A H14 3.1080 no 1_675
H53A H26A 3.2321 no 1_665
H53A H26B 2.8935 no 1_665
H53A H26C 3.4789 no 1_665
H53A H39 3.4889 no 1_565
H53A H48 3.3814 no 1_665
H53A H58A 2.8486 no .
H53B Cl1 3.1794 no 2_665
H53B H14 2.8323 no 1_675
H53B H17B 3.5885 no 2_565
H53B H26B 3.2543 no 1_665
H53B H26C 3.2972 no 1_665
H53B H55B 3.4525 no 2_675
H54A Cl1 3.1891 no 2_665
H54A O2 3.5421 no 2_675
H54A C17 3.2428 no 1_665
H54A H17A 3.3187 no 1_665
H54A H17B 3.4604 no 1_665
H54A H17C 2.5139 no 1_665
H54A H55B 2.8314 no 2_675
H54A H56A 3.2639 no 2_675
H54B Cl1 3.4510 no 2_665
H54B N1 3.5581 no 1_665
H54B C6 3.5053 no 1_665
H54B C7 3.5637 no 1_665
H54B C26 3.2658 no 1_665
H54B H17C 3.1024 no 1_665
H54B H26B 2.4253 no 1_665
H54B H26C 3.3441 no 1_665
H54B H57B 3.2892 no .
H54B H58A 3.0679 no .
H55A Cl1 3.5938 no 1_565
H55A C25 3.3981 no 1_565
H55A C44 3.1179 no .
H55A H17A 3.5839 no 1_665
H55A H25B 3.3676 no 1_565
H55A H25C 2.7370 no 1_565
H55A H44A 2.6270 no .
H55A H44B 2.7460 no .
H55A H57A 3.5560 no .
H55B Cl1 3.5179 no 1_565
H55B O2 3.2331 no 2_675
H55B C17 3.4828 no 1_665
H55B H17A 3.2645 no 1_665
H55B H17B 3.2634 no 1_665
H55B H17C 3.3421 no 1_665
H55B H44A 3.5915 no .
H55B H53B 3.4525 no 2_675
H55B H54A 2.8314 no 2_675
H55B H55B 3.3481 no 2_675
H56A Cl1 3.3563 no 1_565
H56A N2 3.2247 no 1_565
H56A C1 3.1610 no 1_565
H56A C2 3.2070 no 1_565
H56A C3 3.2977 no 1_565
H56A C4 3.3037 no 1_565
H56A H17B 3.4172 no 2_565
H56A H17C 3.1464 no 2_565
H56A H25C 3.1327 no 1_565
H56A H54A 3.2639 no 2_675
H56B C3 3.5966 no 1_565
H56B C25 3.3641 no 1_565
H56B H25B 3.0349 no 1_565
H56B H25C 2.8210 no 1_565
H56B H39 2.9343 no 1_565
H56B H43C 3.3850 no 1_565
H56B H58A 3.5292 no .
H57A O1 3.0566 no .
H57A C28 3.5999 no 2_566
H57A C29 3.4173 no 2_566
H57A H25B 3.4881 no 1_565
H57A H28 3.4279 no 2_566
H57A H29 3.0678 no 2_566
H57A H51B 2.7322 no 2_566
H57A H52B 3.2168 no 1_655
H57A H52C 3.3597 no 1_655
H57A H55A 3.5560 no .
H57B O1 2.9440 no .
H57B C52 3.1350 no 1_655
H57B H7 3.5373 no 1_665
H57B H8 3.5283 no 1_665
H57B H52A 3.3379 no 1_655
H57B H52B 2.5845 no 1_655
H57B H52C 3.0112 no 1_655
H57B H54B 3.2892 no .
H58A O1 2.8399 no .
H58A C47 3.5859 no 1_665
H58A C53 3.5075 no .
H58A C54 3.2832 no .
H58A H26A 3.4794 no 1_665
H58A H26B 2.9037 no 1_665
H58A H47 3.0828 no 1_665
H58A H48 3.2018 no 1_665
H58A H53A 2.8486 no .
H58A H54B 3.0679 no .
H58A H56B 3.5292 no .
H58B C47 3.3227 no 1_665
H58B C51 3.3105 no 2_566
H58B H47 2.5182 no 1_665
H58B H47 3.1944 no 2_566
H58B H48 3.4073 no 1_665
H58B H51A 3.0706 no 2_566
H58B H51B 2.8295 no 2_566
H59A C47 3.1518 no 2_566
H59A C48 3.4856 no 2_566
H59A H43B 3.0575 no 2_666
H59A H47 3.1896 no 1_665
H59A H47 2.8518 no 2_566
H59A H48 3.4661 no 2_566
H59A H51A 3.0595 no 1_665
H59B Cl2 3.3659 no 1_655
H59B C23 3.4872 no 1_665
H59B H21 3.2549 no 2_666
H59B H22 3.4305 no 2_666
H59B H43B 3.2583 no 2_666
H59B H51A 3.3025 no 1_665
H60A Cl2 3.0455 no 1_655
H60A C7 3.5539 no 1_665
H60A C30 3.5526 no 1_655
H60A C52 3.5113 no 1_655
H60A H7 2.8645 no 1_665
H60A H8 3.5874 no 1_665
H60A H52A 3.5934 no 1_655
H60A H52B 2.6557 no 1_655
H60B Cl2 3.4525 no 1_655
H60B N3 3.1131 no 1_655
H60B C27 3.1040 no 1_655
H60B C28 3.0960 no 1_655
H60B C29 3.1124 no 1_655
H60B C30 3.1204 no 1_655
H60B H28 3.5441 no 1_655
H60B H29 3.5738 no 1_655
H60B H43B 2.9371 no 2_666
H60B H52B 3.3155 no 1_655

loop_
_geom_torsion_atom_site_label_1
_geom_torsion_atom_site_label_2
_geom_torsion_atom_site_label_3
_geom_torsion_atom_site_label_4
_geom_torsion
_geom_torsion_publ_flag
_geom_torsion_site_symmetry_1
_geom_torsion_site_symmetry_3
_geom_torsion_site_symmetry_4
Cl1 Ru1 N1 C6 91.00(14) no . . .
Cl1 Ru1 N1 C9 -86.56(14) no . . .
Cl1 Ru1 N1 C6 89.00(14) no . 2_555 2_555
Cl1 Ru1 N1 C9 -93.44(14) no . 2_555 2_555
Cl1 Ru1 N2 C1 91.85(14) no . . .
Cl1 Ru1 N2 C4 -91.21(14) no . . .
Cl1 Ru1 N2 C1 88.15(14) no . 2_555 2_555
Cl1 Ru1 N2 C4 -88.79(14) no . 2_555 2_555
Cl1 Ru1 N1 C6 -89.00(14) no 2_555 . .
Cl1 Ru1 N1 C9 93.44(14) no 2_555 . .
Cl1 Ru1 N1 C6 -91.00(14) no 2_555 2_555 2_555
Cl1 Ru1 N1 C9 86.56(14) no 2_555 2_555 2_555
Cl1 Ru1 N2 C1 -88.15(14) no 2_555 . .
Cl1 Ru1 N2 C4 88.79(14) no 2_555 . .
Cl1 Ru1 N2 C1 -91.85(14) no 2_555 2_555 2_555
Cl1 Ru1 N2 C4 91.21(14) no 2_555 2_555 2_555
N1 Ru1 N2 C1 -178.62(15) no . . .
N1 Ru1 N2 C4 -1.67(15) no . . .
N2 Ru1 N1 C6 0.51(15) no . . .
N2 Ru1 N1 C9 -177.05(15) no . . .
N1 Ru1 N2 C1 -1.38(15) no . 2_555 2_555
N1 Ru1 N2 C4 -178.33(15) no . 2_555 2_555
N2 Ru1 N1 C6 -179.49(15) no 2_555 . .
N2 Ru1 N1 C9 2.95(15) no 2_555 . .
N1 Ru1 N2 C1 1.38(15) no 2_555 . .
N1 Ru1 N2 C4 178.33(15) no 2_555 . .
N2 Ru1 N1 C6 179.49(15) no . 2_555 2_555
N2 Ru1 N1 C9 -2.95(15) no . 2_555 2_555
N1 Ru1 N2 C1 178.62(15) no 2_555 2_555 2_555
N1 Ru1 N2 C4 1.67(15) no 2_555 2_555 2_555
N2 Ru1 N1 C6 -0.51(15) no 2_555 2_555 2_555
N2 Ru1 N1 C9 177.05(15) no 2_555 2_555 2_555
Cl2 Ru2 N3 C27 -89.89(14) no . . .
Cl2 Ru2 N3 C30 94.67(14) no . . .
Cl2 Ru2 N3 C27 -90.11(14) no . 2_566 2_566
Cl2 Ru2 N3 C30 85.33(14) no . 2_566 2_566
Cl2 Ru2 N4 C32 -95.44(14) no . . .
Cl2 Ru2 N4 C35 87.54(14) no . . .
Cl2 Ru2 N4 C32 -84.56(14) no . 2_566 2_566
Cl2 Ru2 N4 C35 92.46(14) no . 2_566 2_566
Cl2 Ru2 N3 C27 90.11(14) no 2_566 . .
Cl2 Ru2 N3 C30 -85.33(14) no 2_566 . .
Cl2 Ru2 N3 C27 89.89(14) no 2_566 2_566 2_566
Cl2 Ru2 N3 C30 -94.67(14) no 2_566 2_566 2_566
Cl2 Ru2 N4 C32 84.56(14) no 2_566 . .
Cl2 Ru2 N4 C35 -92.46(14) no 2_566 . .
Cl2 Ru2 N4 C32 95.44(14) no 2_566 2_566 2_566
Cl2 Ru2 N4 C35 -87.54(14) no 2_566 2_566 2_566
N3 Ru2 N4 C32 -4.04(15) no . . .
N3 Ru2 N4 C35 178.93(15) no . . .
N4 Ru2 N3 C27 179.30(15) no . . .
N4 Ru2 N3 C30 3.87(15) no . . .
N3 Ru2 N4 C32 -175.96(15) no . 2_566 2_566
N3 Ru2 N4 C35 1.07(15) no . 2_566 2_566
N4 Ru2 N3 C27 -0.70(15) no 2_566 . .
N4 Ru2 N3 C30 -176.13(15) no 2_566 . .
N3 Ru2 N4 C32 175.96(15) no 2_566 . .
N3 Ru2 N4 C35 -1.07(15) no 2_566 . .
N4 Ru2 N3 C27 0.70(15) no . 2_566 2_566
N4 Ru2 N3 C30 176.13(15) no . 2_566 2_566
N3 Ru2 N4 C32 4.04(15) no 2_566 2_566 2_566
N3 Ru2 N4 C35 -178.93(15) no 2_566 2_566 2_566
N4 Ru2 N3 C27 -179.30(15) no 2_566 2_566 2_566
N4 Ru2 N3 C30 -3.87(15) no 2_566 2_566 2_566
C54 O1 C55 C56 -60.1(5) no . . .
C55 O1 C54 C53 59.9(5) no . . .
C53 O2 C56 C55 -56.4(6) no . . .
C56 O2 C53 C54 56.3(6) no . . .
C57 O3 C60 C59 58.1(5) no . . .
C60 O3 C57 C58 -58.4(4) no . . .
C58 O4 C59 C60 54.8(5) no . . .
C59 O4 C58 C57 -56.2(5) no . . .
Ru1 N1 C6 C5 1.3(3) no . . .
Ru1 N1 C6 C7 -177.92(12) no . . .
Ru1 N1 C9 C8 177.13(12) no . . .
Ru1 N1 C9 C10 -2.8(3) no . . .
C6 N1 C9 C8 -0.8(2) no . . .
C6 N1 C9 C10 179.2(2) no . . .
C9 N1 C6 C5 179.2(2) no . . .
C9 N1 C6 C7 0.0(2) no . . .
Ru1 N2 C1 C2 178.47(11) no . . .
Ru1 N2 C1 C10 0.5(3) no . . 2_555
Ru1 N2 C4 C3 -178.20(12) no . . .
Ru1 N2 C4 C5 1.2(3) no . . .
C1 N2 C4 C3 -0.8(2) no . . .
C1 N2 C4 C5 178.6(2) no . . .
C4 N2 C1 C2 1.0(2) no . . .
C4 N2 C1 C10 -176.90(19) no . . 2_555
Ru2 N3 C27 C28 -177.97(12) no . . .
Ru2 N3 C27 C36 -0.2(3) no . . 2_566
Ru2 N3 C30 C29 177.74(11) no . . .
Ru2 N3 C30 C31 -0.6(3) no . . .
C27 N3 C30 C29 1.6(2) no . . .
C27 N3 C30 C31 -176.80(19) no . . .
C30 N3 C27 C28 -1.8(2) no . . .
C30 N3 C27 C36 175.94(19) no . . 2_566
Ru2 N4 C32 C31 1.0(3) no . . .
Ru2 N4 C32 C33 -177.96(12) no . . .
Ru2 N4 C35 C34 178.64(12) no . . .
Ru2 N4 C35 C36 0.6(3) no . . .
C32 N4 C35 C34 1.1(2) no . . .
C32 N4 C35 C36 -176.91(19) no . . .
C35 N4 C32 C31 178.53(19) no . . .
C35 N4 C32 C33 -0.5(2) no . . .
N2 C1 C2 C3 -0.9(2) no . . .
N2 C1 C10 C9 -1.8(4) no . 2_555 2_555
N2 C1 C10 C11 174.39(19) no . 2_555 2_555
C2 C1 C10 C9 -179.4(2) no . 2_555 2_555
C2 C1 C10 C11 -3.2(3) no . 2_555 2_555
C10 C1 C2 C3 177.1(2) no 2_555 . .
C1 C2 C3 C4 0.4(3) no . . .
C2 C3 C4 N2 0.2(3) no . . .
C2 C3 C4 C5 -179.2(2) no . . .
N2 C4 C5 C6 1.1(4) no . . .
N2 C4 C5 C19 -175.75(19) no . . .
C3 C4 C5 C6 -179.6(2) no . . .
C3 C4 C5 C19 3.6(3) no . . .
C4 C5 C6 N1 -2.4(4) no . . .
C4 C5 C6 C7 176.7(2) no . . .
C4 C5 C19 C20 -90.5(2) no . . .
C4 C5 C19 C24 85.8(3) no . . .
C6 C5 C19 C20 92.4(3) no . . .
C6 C5 C19 C24 -91.2(3) no . . .
C19 C5 C6 N1 174.4(2) no . . .
C19 C5 C6 C7 -6.6(3) no . . .
N1 C6 C7 C8 0.8(3) no . . .
C5 C6 C7 C8 -178.4(2) no . . .
C6 C7 C8 C9 -1.3(3) no . . .
C7 C8 C9 N1 1.4(3) no . . .
C7 C8 C9 C10 -178.7(2) no . . .
N1 C9 C10 C1 0.0(4) no . . 2_555
N1 C9 C10 C11 176.08(19) no . . .
C8 C9 C10 C1 -179.9(2) no . . 2_555
C8 C9 C10 C11 -3.9(3) no . . .
C1 C10 C11 C12 -93.9(2) no 2_555 . .
C1 C10 C11 C16 82.5(2) no 2_555 . .
C9 C10 C11 C12 89.7(3) no . . .
C9 C10 C11 C16 -93.9(3) no . . .
C10 C11 C12 C13 175.04(19) no . . .
C10 C11 C12 C17 -5.3(4) no . . .
C10 C11 C16 C15 -175.34(18) no . . .
C10 C11 C16 C18 4.4(3) no . . .
C12 C11 C16 C15 1.0(3) no . . .
C12 C11 C16 C18 -179.3(2) no . . .
C16 C11 C12 C13 -1.2(4) no . . .
C16 C11 C12 C17 178.4(2) no . . .
C11 C12 C13 C14 0.3(4) no . . .
C17 C12 C13 C14 -179.4(3) no . . .
C12 C13 C14 C15 0.9(4) no . . .
C13 C14 C15 C16 -1.1(4) no . . .
C14 C15 C16 C11 0.2(4) no . . .
C14 C15 C16 C18 -179.5(2) no . . .
C5 C19 C20 C21 173.36(18) no . . .
C5 C19 C20 C25 -6.1(3) no . . .
C5 C19 C24 C23 -173.60(18) no . . .
C5 C19 C24 C26 5.9(3) no . . .
C20 C19 C24 C23 2.7(3) no . . .
C20 C19 C24 C26 -177.77(19) no . . .
C24 C19 C20 C21 -2.9(3) no . . .
C24 C19 C20 C25 177.63(19) no . . .
C19 C20 C21 C22 0.9(4) no . . .
C25 C20 C21 C22 -179.6(2) no . . .
C20 C21 C22 C23 1.2(4) no . . .
C21 C22 C23 C24 -1.4(4) no . . .
C22 C23 C24 C19 -0.5(4) no . . .
C22 C23 C24 C26 179.9(2) no . . .
N3 C27 C28 C29 1.4(3) no . . .
N3 C27 C36 C35 1.2(4) no . 2_566 2_566
N3 C27 C36 C37 -178.86(19) no . 2_566 2_566
C28 C27 C36 C35 178.6(2) no . 2_566 2_566
C28 C27 C36 C37 -1.5(3) no . 2_566 2_566
C36 C27 C28 C29 -176.4(2) no 2_566 . .
C27 C28 C29 C30 -0.4(3) no . . .
C28 C29 C30 N3 -0.7(3) no . . .
C28 C29 C30 C31 177.7(2) no . . .
N3 C30 C31 C32 -4.4(4) no . . .
N3 C30 C31 C45 170.29(19) no . . .
C29 C30 C31 C32 177.5(2) no . . .
C29 C30 C31 C45 -7.8(3) no . . .
C30 C31 C32 N4 4.2(4) no . . .
C30 C31 C32 C33 -177.01(19) no . . .
C30 C31 C45 C46 -76.6(3) no . . .
C30 C31 C45 C50 108.5(2) no . . .
C32 C31 C45 C46 98.5(2) no . . .
C32 C31 C45 C50 -76.4(3) no . . .
C45 C31 C32 N4 -170.63(19) no . . .
C45 C31 C32 C33 8.2(3) no . . .
N4 C32 C33 C34 -0.4(3) no . . .
C31 C32 C33 C34 -179.4(2) no . . .
C32 C33 C34 C35 1.1(3) no . . .
C33 C34 C35 N4 -1.4(3) no . . .
C33 C34 C35 C36 176.7(2) no . . .
N4 C35 C36 C27 0.7(4) no . . 2_566
N4 C35 C36 C37 -179.29(19) no . . .
C34 C35 C36 C27 -177.0(2) no . . 2_566
C34 C35 C36 C37 3.0(3) no . . .
C27 C36 C37 C38 98.5(3) no 2_566 . .
C27 C36 C37 C42 -83.4(3) no 2_566 . .
C35 C36 C37 C38 -81.4(3) no . . .
C35 C36 C37 C42 96.6(3) no . . .
C36 C37 C38 C39 178.32(19) no . . .
C36 C37 C38 C43 -1.0(3) no . . .
C36 C37 C42 C41 -178.35(19) no . . .
C36 C37 C42 C44 1.2(4) no . . .
C38 C37 C42 C41 -0.4(4) no . . .
C38 C37 C42 C44 179.2(2) no . . .
C42 C37 C38 C39 0.4(4) no . . .
C42 C37 C38 C43 -178.9(2) no . . .
C37 C38 C39 C40 -0.5(4) no . . .
C43 C38 C39 C40 178.8(2) no . . .
C38 C39 C40 C41 0.7(4) no . . .
C39 C40 C41 C42 -0.7(5) no . . .
C40 C41 C42 C37 0.5(4) no . . .
C40 C41 C42 C44 -179.0(3) no . . .
C31 C45 C46 C47 -171.70(19) no . . .
C31 C45 C46 C51 8.2(3) no . . .
C31 C45 C50 C49 171.44(19) no . . .
C31 C45 C50 C52 -7.7(4) no . . .
C46 C45 C50 C49 -3.3(4) no . . .
C46 C45 C50 C52 177.5(2) no . . .
C50 C45 C46 C47 3.1(4) no . . .
C50 C45 C46 C51 -176.9(2) no . . .
C45 C46 C47 C48 -0.3(4) no . . .
C51 C46 C47 C48 179.7(2) no . . .
C46 C47 C48 C49 -2.3(4) no . . .
C47 C48 C49 C50 2.1(4) no . . .
C48 C49 C50 C45 0.7(4) no . . .
C48 C49 C50 C52 179.8(2) no . . .
O2 C53 C54 O1 -58.7(5) no . . .
O1 C55 C56 O2 58.5(6) no . . .
O3 C57 C58 O4 58.3(5) no . . .
O4 C59 C60 O3 -55.7(5) no . . .
